data_7015585
loop_
_publ_author_name
'Yang, Pei-Pei'
'Wang, Xiao-Ling'
'Li, Li-Cun'
'Liao, Dai-Zheng'

_publ_section_title
;
 Synthesis, structure and magnetic properties of a novel family of
 heterometallic nonanuclear Na(I)2Mn(III)6Ln(III) (Ln = Eu, Gd, Tb, Dy)
 complexes.
;
_journal_issue 16
_journal_name_full 'Dalton transactions (Cambridge, England : 2003)'
_journal_page_first 4155
_journal_page_last 4161
_journal_paper_doi 10.1039/c0dt01746a
_journal_volume 40
_journal_year 2011
_chemical_formula_sum 'C89 H87.5 Dy Mn6 N12.5 Na2 O30.5'
_chemical_formula_weight 2358.34
_chemical_name_systematic
;
?
;
_space_group_IT_number 2
_symmetry_cell_setting triclinic
_symmetry_space_group_name_Hall '-P 1'
_symmetry_space_group_name_H-M 'P -1'
_atom_sites_solution_hydrogens geom
_atom_sites_solution_primary direct
_atom_sites_solution_secondary difmap
_audit_creation_method SHELXL-97
_cell_angle_alpha 115.34(3)
_cell_angle_beta 102.79(3)
_cell_angle_gamma 105.25(3)
_cell_formula_units_Z 1
_cell_length_a 14.430(3)
_cell_length_b 14.485(3)
_cell_length_c 16.110(3)
_cell_measurement_reflns_used 8930
_cell_measurement_temperature 113(2)
_cell_measurement_theta_max 27.86
_cell_measurement_theta_min 1.732
_cell_volume 2712.3(17)
_computing_cell_refinement crystalclear
_computing_data_collection 'crystalclear(Rigaku/MSC Inc., 2005)'
_computing_data_reduction crystalclear
_computing_molecular_graphics 'Bruker SHELXTL'
_computing_publication_material 'Bruker SHELXTL'
_computing_structure_refinement 'SHELXL-97 (Sheldrick, 1997)'
_computing_structure_solution 'SHELXS-97 (Sheldrick, 1990)'
_diffrn_ambient_temperature 113(2)
_diffrn_detector_area_resol_mean 7.31
_diffrn_measured_fraction_theta_full 0.990
_diffrn_measured_fraction_theta_max 0.990
_diffrn_measurement_device_type 'rigaku saturn CCD area detector'
_diffrn_measurement_method '\w and \f scans'
_diffrn_radiation_monochromator confocal
_diffrn_radiation_source 'rotating anode'
_diffrn_radiation_type MoK\a
_diffrn_radiation_wavelength 0.71073
_diffrn_reflns_av_R_equivalents 0.0347
_diffrn_reflns_av_sigmaI/netI 0.0495
_diffrn_reflns_limit_h_max 17
_diffrn_reflns_limit_h_min -17
_diffrn_reflns_limit_k_max 17
_diffrn_reflns_limit_k_min -17
_diffrn_reflns_limit_l_max 19
_diffrn_reflns_limit_l_min -13
_diffrn_reflns_number 22302
_diffrn_reflns_theta_full 25.02
_diffrn_reflns_theta_max 25.02
_diffrn_reflns_theta_min 1.70
_diffrn_standards_decay_% 0
_diffrn_standards_interval_count 0
_diffrn_standards_interval_time 0
_diffrn_standards_number 0
_exptl_absorpt_coefficient_mu 1.440
_exptl_absorpt_correction_T_max 0.8461
_exptl_absorpt_correction_T_min 0.7237
_exptl_absorpt_correction_type multi-scan
_exptl_absorpt_process_details crystalclear
_exptl_crystal_colour black
_exptl_crystal_density_diffrn 1.444
_exptl_crystal_density_method 'not measured'
_exptl_crystal_description block
_exptl_crystal_F_000 1191
_exptl_crystal_size_max 0.24
_exptl_crystal_size_mid 0.16
_exptl_crystal_size_min 0.12
_refine_diff_density_max 1.036
_refine_diff_density_min -1.906
_refine_diff_density_rms 0.136
_refine_ls_extinction_method none
_refine_ls_goodness_of_fit_ref 1.049
_refine_ls_hydrogen_treatment constr
_refine_ls_matrix_type full
_refine_ls_number_parameters 724
_refine_ls_number_reflns 9493
_refine_ls_number_restraints 308
_refine_ls_restrained_S_all 1.052
_refine_ls_R_factor_all 0.0627
_refine_ls_R_factor_gt 0.0560
_refine_ls_shift/su_max 0.002
_refine_ls_shift/su_mean 0.000
_refine_ls_structure_factor_coef Fsqd
_refine_ls_weighting_details 'calc w=1/[\s^2^(Fo^2^)+(0.1073P)^2^+3.9940P] where P=(Fo^2^+2Fc^2^)/3'
_refine_ls_weighting_scheme calc
_refine_ls_wR_factor_gt 0.1597
_refine_ls_wR_factor_ref 0.1676
_reflns_number_gt 8264
_reflns_number_total 9493
_reflns_threshold_expression >2sigma(I)
_cod_data_source_file c0dt01746a.txt
_cod_data_source_block r91112c1
_cod_depositor_comments
;
The following automatic conversions were performed:
'_symmetry_cell_setting' value 'Triclinic' changed to 'triclinic'
according to '/home/saulius/struct/CIF-dictionaries/cif_core.dic'
dictionary named 'cif_core.dic' version 2.4.1 from
2010-06-29.

'_exptl_absorpt_correction_type' value 'MULTI-SCAN' changed
to 'multi-scan' according to
'/home/saulius/struct/CIF-dictionaries/cif_core.dic' dictionary named
'cif_core.dic' version 2.4.1 from 2010-06-29.

Automatic conversion script
Id: cif_fix_enum 1555 2011-01-17 13:19:09Z saulius 

2024-04-03
Z value and formula fixed to values more according to usual
chemical conventions.                 miguel
;
_cod_original_formula_weight 1179.17
_cod_original_formula_units_Z 2
_cod_original_cell_volume 2712.3(9)
_cod_original_sg_symbol_H-M P-1
_cod_original_formula_sum 'C44.50 H43.75 Dy0.50 Mn3 N6.25 Na O15.25'
_cod_database_code 7015585

loop_
_symmetry_equiv_pos_as_xyz
'x, y, z'
'-x, -y, -z'

loop_
_atom_site_label
_atom_site_type_symbol
_atom_site_fract_x
_atom_site_fract_y
_atom_site_fract_z
_atom_site_U_iso_or_equiv
_atom_site_adp_type
_atom_site_occupancy
_atom_site_symmetry_multiplicity
_atom_site_calc_flag
_atom_site_refinement_flags
_atom_site_disorder_assembly
_atom_site_disorder_group
Dy1 Dy 0.0000 0.0000 0.5000 0.02671(14) Uani 1 2 d S . .
Mn1 Mn 0.01373(6) 0.28586(6) 0.61102(5) 0.0270(2) Uani 1 1 d . . .
Mn2 Mn 0.22703(5) 0.25965(6) 0.65574(5) 0.0265(2) Uani 1 1 d . . .
Mn3 Mn -0.06688(6) -0.18621(6) 0.23672(5) 0.0267(2) Uani 1 1 d . . .
Na1 Na 0.19656(17) 0.46870(16) 0.85011(15) 0.0420(6) Uani 1 1 d . . .
O1 O 0.0840(3) 0.4422(3) 0.7061(3) 0.0440(11) Uani 1 1 d . . .
O2 O 0.2127(4) 0.6421(3) 0.8547(3) 0.0663(16) Uani 1 1 d . . .
O3 O -0.0643(3) 0.1328(3) 0.5075(2) 0.0259(7) Uani 1 1 d . . .
O4 O 0.3014(3) 0.4075(3) 0.7667(3) 0.0410(10) Uani 1 1 d . . .
O5 O 0.3783(4) 0.5590(4) 0.9547(4) 0.0737(18) Uani 1 1 d . . .
O6 O 0.1645(2) 0.1128(3) 0.5388(2) 0.0279(8) Uani 1 1 d . . .
O7 O -0.1061(4) -0.3296(3) 0.1250(3) 0.0461(11) Uani 1 1 d . . .
O8 O -0.1517(4) -0.5385(4) 0.0050(3) 0.0595(14) Uani 1 1 d . . .
O9 O -0.0242(3) -0.0356(3) 0.3423(2) 0.0268(7) Uani 1 1 d . A .
O10 O 0.0991(4) -0.1568(4) 0.2786(4) 0.0555(12) Uani 1 1 d . B .
O11 O 0.0983(4) -0.2844(4) 0.3198(3) 0.0575(13) Uani 1 1 d . . .
O12 O -0.2197(3) -0.1957(4) 0.1710(3) 0.0489(11) Uani 1 1 d . . .
O13 O -0.3024(3) -0.1886(3) 0.2701(3) 0.0473(11) Uani 1 1 d . . .
O14 O 0.1017(2) 0.2416(3) 0.6803(2) 0.0286(8) Uani 1 1 d . . .
N1 N -0.0788(4) 0.3134(4) 0.5211(3) 0.0370(11) Uani 1 1 d . . .
N2 N 0.3403(3) 0.2800(4) 0.6043(4) 0.0412(12) Uani 1 1 d . . .
N3 N -0.0284(6) -0.1123(4) 0.1620(4) 0.0632(18) Uani 1 1 d D . .
N4 N 0.1458(3) 0.3163(4) 0.5519(3) 0.0357(11) Uani 1 1 d . . .
N5 N 0.1945(4) 0.4095(4) 0.5730(4) 0.0467(13) Uani 1 1 d . . .
N6 N 0.2407(5) 0.4976(5) 0.5921(5) 0.0704(19) Uani 1 1 d . . .
C1 C 0.0634(5) 0.5247(4) 0.7057(4) 0.0352(13) Uani 1 1 d . . .
C2 C 0.1295(5) 0.6348(4) 0.7852(5) 0.0454(15) Uani 1 1 d . . .
C3 C 0.1099(6) 0.7255(5) 0.7934(5) 0.0499(17) Uani 1 1 d . . .
H3A H 0.1533 0.7967 0.8474 0.060 Uiso 1 1 calc R . .
C4 C 0.0239(7) 0.7099(5) 0.7200(5) 0.060(2) Uani 1 1 d . . .
H4A H 0.0092 0.7710 0.7267 0.072 Uiso 1 1 calc R . .
C5 C -0.0385(6) 0.6066(5) 0.6389(5) 0.0504(17) Uani 1 1 d . . .
H5A H -0.0939 0.5979 0.5897 0.060 Uiso 1 1 calc R . .
C6 C -0.0192(5) 0.5113(4) 0.6291(4) 0.0365(13) Uani 1 1 d . . .
C7 C -0.0849(5) 0.4060(5) 0.5391(4) 0.0396(14) Uani 1 1 d . . .
H7A H -0.1350 0.4052 0.4909 0.048 Uiso 1 1 calc R . .
C8 C -0.1457(5) 0.2105(5) 0.4251(4) 0.0483(17) Uani 1 1 d . . .
H8A H -0.1127 0.2018 0.3775 0.058 Uiso 1 1 calc R . .
H8B H -0.2119 0.2126 0.3989 0.058 Uiso 1 1 calc R . .
C9 C -0.1612(4) 0.1161(4) 0.4441(4) 0.0379(14) Uani 1 1 d . . .
H9A H -0.2113 0.1128 0.4753 0.045 Uiso 1 1 calc R . .
H9B H -0.1881 0.0458 0.3817 0.045 Uiso 1 1 calc R . .
C10 C 0.2997(9) 0.7508(7) 0.9155(10) 0.147(6) Uani 1 1 d . . .
H10A H 0.2826 0.8031 0.9004 0.221 Uiso 1 1 calc R . .
H10B H 0.3599 0.7448 0.9017 0.221 Uiso 1 1 calc R . .
H10C H 0.3140 0.7764 0.9845 0.221 Uiso 1 1 calc R . .
C11 C 0.4043(5) 0.4637(5) 0.8069(5) 0.057(2) Uani 1 1 d . . .
C12 C 0.4470(6) 0.5468(5) 0.9094(6) 0.082(3) Uani 1 1 d . . .
C13 C 0.5539(7) 0.6106(7) 0.9575(9) 0.124(5) Uani 1 1 d . . .
H13A H 0.5824 0.6644 1.0249 0.149 Uiso 1 1 calc R . .
C14 C 0.6198(6) 0.5931(8) 0.9026(9) 0.133(6) Uani 1 1 d . . .
H14A H 0.6906 0.6385 0.9341 0.160 Uiso 1 1 calc R . .
C15 C 0.5811(6) 0.5126(7) 0.8072(9) 0.109(4) Uani 1 1 d . . .
H15A H 0.6255 0.5000 0.7738 0.131 Uiso 1 1 calc R . .
C16 C 0.4700(5) 0.4444(5) 0.7550(6) 0.064(2) Uani 1 1 d . . .
C17 C 0.4329(5) 0.3584(5) 0.6541(6) 0.0538(18) Uani 1 1 d . . .
H17A H 0.4787 0.3585 0.6214 0.065 Uiso 1 1 calc R . .
C18 C 0.3048(4) 0.1910(5) 0.5008(5) 0.0463(15) Uani 1 1 d . . .
H18A H 0.3632 0.1813 0.4835 0.056 Uiso 1 1 calc R . .
H18B H 0.2651 0.2075 0.4561 0.056 Uiso 1 1 calc R . .
C19 C 0.2369(4) 0.0874(5) 0.4957(4) 0.0377(13) Uani 1 1 d . . .
H19A H 0.2003 0.0266 0.4271 0.045 Uiso 1 1 calc R . .
H19B H 0.2796 0.0643 0.5316 0.045 Uiso 1 1 calc R . .
C20 C 0.4206(7) 0.6366(7) 1.0618(6) 0.109(4) Uani 1 1 d . . .
H20A H 0.4949 0.6618 1.0874 0.163 Uiso 1 1 calc R . .
H20B H 0.3918 0.5996 1.0931 0.163 Uiso 1 1 calc R . .
H20C H 0.4029 0.6996 1.0755 0.163 Uiso 1 1 calc R . .
C21 C -0.1046(4) -0.3556(5) 0.0366(4) 0.0418(15) Uani 1 1 d . A .
C22 C -0.1306(5) -0.4696(6) -0.0322(5) 0.0532(19) Uani 1 1 d . . .
C23 C -0.1316(7) -0.5020(7) -0.1274(6) 0.085(3) Uani 1 1 d . . .
H23A H -0.1502 -0.5770 -0.1726 0.102 Uiso 1 1 calc R . .
C24 C -0.1054(9) -0.4241(9) -0.1554(7) 0.118(5) Uani 1 1 d . . .
H24A H -0.1046 -0.4471 -0.2186 0.141 Uiso 1 1 calc R . .
C25 C -0.0808(8) -0.3153(8) -0.0926(6) 0.092(3) Uani 1 1 d . A .
H25A H -0.0661 -0.2645 -0.1137 0.111 Uiso 1 1 calc R . .
C26 C -0.0774(5) -0.2782(6) 0.0055(4) 0.0549(19) Uani 1 1 d . . .
C27 C -0.0399(7) -0.1607(6) 0.0711(5) 0.067(2) Uani 1 1 d . A .
H27A H -0.0224 -0.1154 0.0451 0.081 Uiso 1 1 calc R . .
C28 C 0.0394(8) 0.0088(6) 0.2310(6) 0.041(2) Uani 0.60 1 d PDU A 1
H28A H 0.0334 0.0494 0.1976 0.049 Uiso 0.60 1 d PR A 1
H28B H 0.1109 0.0208 0.2567 0.049 Uiso 0.60 1 d PR A 1
C28' C -0.0338(16) 0.0002(10) 0.2097(12) 0.057(4) Uani 0.40 1 d PDU A 2
H28C H -0.1037 -0.0076 0.1829 0.068 Uiso 0.40 1 d PR A 2
H28D H 0.0107 0.0493 0.1962 0.068 Uiso 0.40 1 d PR A 2
C29 C -0.0007(6) 0.0438(5) 0.3122(4) 0.0539(19) Uani 1 1 d D . .
C30 C -0.1565(8) -0.6490(6) -0.0522(6) 0.097(4) Uani 1 1 d . . .
H30A H -0.1719 -0.6897 -0.0195 0.146 Uiso 1 1 calc R . .
H30B H -0.0907 -0.6439 -0.0579 0.146 Uiso 1 1 calc R . .
H30C H -0.2099 -0.6873 -0.1173 0.146 Uiso 1 1 calc R . .
C31 C 0.1427(5) -0.2073(6) 0.3075(4) 0.0517(18) Uani 1 1 d D . .
C32 C 0.2556(4) -0.1879(6) 0.3341(5) 0.061(3) Uani 0.50 1 d PGDU B 1
C33 C 0.3144(5) -0.1030(6) 0.3244(5) 0.074(3) Uani 0.50 1 d PGU B 1
H33A H 0.2816 -0.0727 0.2930 0.089 Uiso 0.50 1 calc PR B 1
C34 C 0.4222(5) -0.0634(6) 0.3615(6) 0.095(4) Uani 0.50 1 d PGU B 1
H34A H 0.4616 -0.0066 0.3550 0.114 Uiso 0.50 1 calc PR B 1
C35 C 0.4712(4) -0.1087(8) 0.4084(7) 0.104(4) Uani 0.50 1 d PGU B 1
H35A H 0.5433 -0.0822 0.4333 0.125 Uiso 0.50 1 calc PR B 1
C36 C 0.4124(6) -0.1936(8) 0.4182(7) 0.095(4) Uani 0.50 1 d PGU B 1
H36A H 0.4452 -0.2239 0.4495 0.114 Uiso 0.50 1 calc PR B 1
C37 C 0.3046(6) -0.2332(6) 0.3810(6) 0.078(3) Uani 0.50 1 d PGU B 1
H37A H 0.2652 -0.2900 0.3875 0.094 Uiso 0.50 1 calc PR B 1
C32' C 0.2590(4) -0.1599(6) 0.3260(5) 0.067(3) Uani 0.50 1 d PGDU B 2
C33' C 0.3098(6) -0.0753(7) 0.3118(6) 0.087(4) Uani 0.50 1 d PGU B 2
H33B H 0.2727 -0.0421 0.2881 0.104 Uiso 0.50 1 calc PR B 2
C34' C 0.4159(6) -0.0403(7) 0.3331(7) 0.104(4) Uani 0.50 1 d PGU B 2
H34B H 0.4499 0.0163 0.3237 0.125 Uiso 0.50 1 calc PR B 2
C35' C 0.4713(4) -0.0899(8) 0.3686(7) 0.109(4) Uani 0.50 1 d PGU B 2
H35B H 0.5424 -0.0664 0.3828 0.131 Uiso 0.50 1 calc PR B 2
C36' C 0.4205(5) -0.1745(7) 0.3828(6) 0.104(4) Uani 0.50 1 d PGU B 2
H36B H 0.4576 -0.2077 0.4065 0.125 Uiso 0.50 1 calc PR B 2
C37' C 0.3144(5) -0.2095(5) 0.3615(5) 0.086(3) Uani 0.50 1 d PGU B 2
H37B H 0.2804 -0.2661 0.3710 0.103 Uiso 0.50 1 calc PR B 2
C38 C -0.2817(4) -0.1720(4) 0.2096(3) 0.0305(12) Uani 1 1 d U . .
C39 C -0.3337(4) -0.1058(4) 0.1764(4) 0.0420(15) Uani 1 1 d . . .
C40 C -0.3143(6) -0.0818(6) 0.1054(5) 0.0558(18) Uani 1 1 d . . .
H40A H -0.2675 -0.1038 0.0789 0.067 Uiso 1 1 calc R . .
C41 C -0.3633(7) -0.0261(7) 0.0736(6) 0.071(2) Uani 1 1 d . . .
H41A H -0.3500 -0.0116 0.0255 0.085 Uiso 1 1 calc R . .
C42 C -0.4316(8) 0.0079(7) 0.1131(7) 0.079(3) Uani 1 1 d . . .
H42A H -0.4641 0.0463 0.0925 0.095 Uiso 1 1 calc R . .
C43 C -0.4518(7) -0.0150(8) 0.1830(7) 0.083(3) Uani 1 1 d . . .
H43A H -0.4981 0.0080 0.2097 0.099 Uiso 1 1 calc R . .
C44 C -0.4033(6) -0.0728(6) 0.2146(6) 0.0597(19) Uani 1 1 d . . .
H44A H -0.4181 -0.0887 0.2615 0.072 Uiso 1 1 calc R . .
O15 O 0.8942(12) 1.0262(10) 1.0215(11) 0.087(4) Uani 0.50 1 d PU C 1
O16 O 0.834(2) 1.005(3) 0.955(2) 0.068(7) Uani 0.20 1 d PU D 2
O16A O 0.746(3) 1.002(3) 0.900(3) 0.110(12) Uani 0.20 1 d PU E 3
O16B O 0.837(5) 0.918(5) 0.912(5) 0.078(15) Uani 0.10 1 d PU F 3
O17 O 0.480(2) 0.714(2) 0.744(2) 0.108(9) Uani 0.25 1 d PU . .
N7 N 0.772(2) 0.759(2) 0.711(2) 0.089(9) Uani 0.25 1 d PDU . .
C45 C 0.7294(19) 0.6676(19) 0.6585(18) 0.048(6) Uani 0.25 1 d PDU . .
C46 C 0.666(3) 0.543(2) 0.600(3) 0.102(12) Uani 0.25 1 d PDU . .

loop_
_atom_site_aniso_label
_atom_site_aniso_U_11
_atom_site_aniso_U_22
_atom_site_aniso_U_33
_atom_site_aniso_U_23
_atom_site_aniso_U_13
_atom_site_aniso_U_12
Dy1 0.02175(19) 0.0275(2) 0.0253(2) 0.01257(15) 0.00240(14) 0.00960(14)
Mn1 0.0293(4) 0.0140(3) 0.0207(4) 0.0020(3) -0.0059(3) 0.0103(3)
Mn2 0.0191(4) 0.0167(4) 0.0249(4) 0.0050(3) -0.0048(3) 0.0021(3)
Mn3 0.0339(4) 0.0191(4) 0.0137(4) 0.0007(3) 0.0015(3) 0.0121(3)
Na1 0.0452(13) 0.0175(10) 0.0309(11) -0.0012(8) -0.0121(9) 0.0133(9)
O1 0.054(2) 0.0148(17) 0.035(2) 0.0031(16) -0.0112(18) 0.0148(17)
O2 0.078(3) 0.0150(19) 0.053(3) 0.0006(19) -0.018(2) 0.010(2)
O3 0.0240(17) 0.0173(16) 0.0205(17) 0.0024(13) -0.0025(13) 0.0085(13)
O4 0.0257(19) 0.0183(17) 0.040(2) 0.0005(16) -0.0128(16) 0.0005(15)
O5 0.046(3) 0.036(2) 0.053(3) -0.023(2) -0.030(2) 0.017(2)
O6 0.0205(16) 0.0198(16) 0.0266(18) 0.0051(14) 0.0013(14) 0.0029(13)
O7 0.073(3) 0.028(2) 0.0182(19) -0.0021(16) 0.0095(19) 0.025(2)
O8 0.061(3) 0.037(2) 0.041(3) -0.009(2) -0.002(2) 0.033(2)
O9 0.0317(18) 0.0176(16) 0.0172(16) 0.0013(13) 0.0033(14) 0.0089(14)
O10 0.047(3) 0.046(3) 0.066(3) 0.018(2) 0.024(2) 0.026(2)
O11 0.066(3) 0.055(3) 0.039(3) 0.006(2) 0.015(2) 0.043(3)
O12 0.045(2) 0.047(2) 0.039(2) 0.019(2) -0.001(2) 0.017(2)
O13 0.040(2) 0.032(2) 0.049(3) 0.017(2) -0.004(2) 0.0117(18)
O14 0.0248(17) 0.0292(18) 0.0263(18) 0.0129(15) 0.0004(14) 0.0133(15)
N1 0.043(3) 0.028(2) 0.029(2) 0.0088(19) -0.001(2) 0.021(2)
N2 0.024(2) 0.034(3) 0.057(3) 0.023(2) 0.009(2) 0.0072(19)
N3 0.108(5) 0.035(3) 0.033(3) 0.011(2) 0.036(3) 0.015(3)
N4 0.030(2) 0.028(2) 0.037(3) 0.017(2) -0.0004(19) 0.0049(19)
N5 0.038(3) 0.043(3) 0.049(3) 0.029(3) 0.000(2) 0.006(2)
N6 0.062(4) 0.049(4) 0.084(5) 0.047(3) 0.007(3) -0.004(3)
C1 0.050(3) 0.022(3) 0.032(3) 0.013(2) 0.010(2) 0.018(2)
C2 0.067(4) 0.020(3) 0.043(3) 0.014(2) 0.013(3) 0.017(3)
C3 0.082(5) 0.023(3) 0.045(4) 0.017(3) 0.027(3) 0.022(3)
C4 0.111(6) 0.032(3) 0.061(4) 0.031(3) 0.039(4) 0.046(4)
C5 0.082(5) 0.043(4) 0.052(4) 0.034(3) 0.026(3) 0.042(3)
C6 0.059(4) 0.026(3) 0.033(3) 0.018(2) 0.018(3) 0.024(3)
C7 0.048(3) 0.043(3) 0.034(3) 0.023(3) 0.007(3) 0.031(3)
C8 0.053(4) 0.036(3) 0.033(3) 0.009(3) -0.009(3) 0.022(3)
C9 0.029(3) 0.029(3) 0.025(3) 0.002(2) -0.012(2) 0.009(2)
C10 0.102(8) 0.032(4) 0.156(11) -0.002(6) -0.059(8) -0.006(5)
C11 0.027(3) 0.018(3) 0.072(5) 0.003(3) -0.019(3) 0.001(2)
C12 0.042(4) 0.029(3) 0.080(6) -0.019(3) -0.034(4) 0.008(3)
C13 0.039(5) 0.053(5) 0.127(9) -0.034(5) -0.042(5) 0.008(4)
C14 0.027(4) 0.058(5) 0.160(11) -0.024(6) -0.028(5) -0.008(4)
C15 0.025(4) 0.047(5) 0.157(10) -0.002(6) 0.008(5) -0.007(3)
C16 0.020(3) 0.031(3) 0.090(6) 0.010(4) -0.008(3) -0.004(3)
C17 0.030(3) 0.040(3) 0.081(5) 0.030(4) 0.015(3) 0.007(3)
C18 0.028(3) 0.053(4) 0.051(4) 0.024(3) 0.014(3) 0.011(3)
C19 0.028(3) 0.036(3) 0.037(3) 0.010(2) 0.013(2) 0.013(2)
C20 0.085(6) 0.063(5) 0.058(5) -0.035(4) -0.049(5) 0.038(5)
C21 0.030(3) 0.041(3) 0.024(3) -0.005(2) 0.005(2) 0.014(2)
C22 0.029(3) 0.047(4) 0.040(4) -0.010(3) 0.011(3) 0.015(3)
C23 0.078(6) 0.060(5) 0.047(5) -0.024(4) 0.030(4) 0.014(4)
C24 0.131(9) 0.081(7) 0.052(5) -0.019(5) 0.067(6) -0.015(6)
C25 0.106(7) 0.077(6) 0.040(4) 0.001(4) 0.045(5) -0.003(5)
C26 0.052(4) 0.053(4) 0.023(3) -0.004(3) 0.021(3) 0.006(3)
C27 0.095(6) 0.049(4) 0.033(4) 0.010(3) 0.034(4) 0.006(4)
C28 0.043(5) 0.041(4) 0.035(4) 0.019(4) 0.013(4) 0.011(4)
C28' 0.065(7) 0.047(6) 0.044(6) 0.019(5) 0.014(6) 0.015(5)
C29 0.101(6) 0.025(3) 0.026(3) 0.013(2) 0.025(3) 0.012(3)
C30 0.111(7) 0.047(4) 0.060(5) -0.022(4) -0.014(5) 0.052(5)
C31 0.067(4) 0.041(4) 0.026(3) -0.005(3) 0.017(3) 0.033(4)
C32 0.055(4) 0.081(5) 0.075(4) 0.043(4) 0.039(4) 0.050(4)
C33 0.061(4) 0.098(5) 0.088(4) 0.049(4) 0.047(4) 0.048(4)
C34 0.078(5) 0.112(5) 0.104(5) 0.059(4) 0.039(4) 0.045(4)
C35 0.084(5) 0.117(5) 0.112(5) 0.059(4) 0.032(5) 0.045(5)
C36 0.079(5) 0.111(5) 0.104(5) 0.058(4) 0.032(4) 0.049(4)
C37 0.068(4) 0.096(5) 0.091(5) 0.050(4) 0.037(4) 0.054(4)
C32' 0.057(4) 0.080(5) 0.083(5) 0.037(4) 0.041(4) 0.050(4)
C33' 0.067(4) 0.102(5) 0.099(5) 0.044(4) 0.049(4) 0.044(4)
C34' 0.083(5) 0.117(5) 0.109(5) 0.054(4) 0.042(5) 0.038(4)
C35' 0.086(5) 0.121(5) 0.115(5) 0.055(4) 0.033(5) 0.048(5)
C36' 0.083(5) 0.114(5) 0.110(5) 0.051(4) 0.026(4) 0.051(4)
C37' 0.071(4) 0.096(5) 0.096(5) 0.044(4) 0.032(4) 0.053(4)
C38 0.023(2) 0.026(3) 0.008(2) -0.0048(19) -0.0091(19) -0.003(2)
C39 0.036(3) 0.026(3) 0.039(3) 0.010(2) -0.010(3) 0.010(2)
C40 0.064(4) 0.047(4) 0.044(4) 0.023(3) 0.005(3) 0.020(3)
C41 0.084(6) 0.064(5) 0.067(5) 0.045(4) 0.012(4) 0.030(4)
C42 0.094(6) 0.080(6) 0.084(6) 0.056(5) 0.015(5) 0.056(5)
C43 0.085(6) 0.083(6) 0.098(7) 0.047(5) 0.031(5) 0.061(5)
C44 0.063(4) 0.050(4) 0.059(4) 0.028(3) 0.007(4) 0.028(4)
O15 0.117(8) 0.064(6) 0.088(7) 0.050(5) 0.055(6) 0.017(5)
O16 0.067(10) 0.082(11) 0.059(10) 0.033(8) 0.049(8) 0.020(7)
O16A 0.109(14) 0.113(14) 0.106(14) 0.049(10) 0.056(10) 0.042(10)
O16B 0.086(18) 0.081(18) 0.080(18) 0.056(12) 0.031(11) 0.027(11)
O17 0.103(12) 0.096(12) 0.120(12) 0.047(9) 0.055(9) 0.041(9)
N7 0.082(12) 0.102(12) 0.094(12) 0.053(9) 0.038(9) 0.047(9)
C45 0.047(9) 0.062(10) 0.047(9) 0.033(7) 0.024(7) 0.025(7)
C46 0.097(14) 0.117(15) 0.083(14) 0.038(9) 0.064(11) 0.034(10)

loop_
_atom_type_symbol
_atom_type_description
_atom_type_scat_dispersion_real
_atom_type_scat_dispersion_imag
_atom_type_scat_source
C C 0.0033 0.0016 'International Tables Vol C Tables 4.2.6.8 and 6.1.1.4'
H H 0.0000 0.0000 'International Tables Vol C Tables 4.2.6.8 and 6.1.1.4'
Dy Dy -0.1892 4.4098 'International Tables Vol C Tables 4.2.6.8 and 6.1.1.4'
Mn Mn 0.3368 0.7283 'International Tables Vol C Tables 4.2.6.8 and 6.1.1.4'
N N 0.0061 0.0033 'International Tables Vol C Tables 4.2.6.8 and 6.1.1.4'
O O 0.0106 0.0060 'International Tables Vol C Tables 4.2.6.8 and 6.1.1.4'
Na Na 0.0362 0.0249 'International Tables Vol C Tables 4.2.6.8 and 6.1.1.4'

loop_
_geom_angle_atom_site_label_1
_geom_angle_atom_site_label_2
_geom_angle_atom_site_label_3
_geom_angle
_geom_angle_site_symmetry_1
_geom_angle_site_symmetry_3
_geom_angle_publ_flag
O6 Dy1 O6 180.0 2_556 . ?
O6 Dy1 O9 84.35(13) 2_556 2_556 ?
O6 Dy1 O9 95.65(13) . 2_556 ?
O6 Dy1 O9 95.65(13) 2_556 . ?
O6 Dy1 O9 84.35(13) . . ?
O9 Dy1 O9 180.0 2_556 . ?
O6 Dy1 O3 93.51(12) 2_556 2_556 ?
O6 Dy1 O3 86.49(12) . 2_556 ?
O9 Dy1 O3 82.62(12) 2_556 2_556 ?
O9 Dy1 O3 97.38(12) . 2_556 ?
O6 Dy1 O3 86.49(12) 2_556 . ?
O6 Dy1 O3 93.51(12) . . ?
O9 Dy1 O3 97.38(12) 2_556 . ?
O9 Dy1 O3 82.62(12) . . ?
O3 Dy1 O3 180.0 2_556 . ?
O6 Dy1 Mn2 27.95(9) 2_556 2_556 ?
O6 Dy1 Mn2 152.05(9) . 2_556 ?
O9 Dy1 Mn2 103.96(9) 2_556 2_556 ?
O9 Dy1 Mn2 76.04(9) . 2_556 ?
O3 Dy1 Mn2 76.66(8) 2_556 2_556 ?
O3 Dy1 Mn2 103.34(8) . 2_556 ?
O6 Dy1 Mn2 152.05(9) 2_556 . ?
O6 Dy1 Mn2 27.95(9) . . ?
O9 Dy1 Mn2 76.04(9) 2_556 . ?
O9 Dy1 Mn2 103.96(9) . . ?
O3 Dy1 Mn2 103.34(8) 2_556 . ?
O3 Dy1 Mn2 76.66(8) . . ?
Mn2 Dy1 Mn2 180.0 2_556 . ?
O1 Mn1 O3 174.37(15) . . ?
O1 Mn1 O14 96.00(15) . . ?
O3 Mn1 O14 89.57(14) . . ?
O1 Mn1 N1 90.89(17) . . ?
O3 Mn1 N1 83.50(16) . . ?
O14 Mn1 N1 171.66(17) . . ?
O1 Mn1 O11 86.9(2) . 2_556 ?
O3 Mn1 O11 93.02(18) . 2_556 ?
O14 Mn1 O11 99.14(17) . 2_556 ?
N1 Mn1 O11 85.9(2) . 2_556 ?
O1 Mn1 N4 84.56(19) . . ?
O3 Mn1 N4 95.35(16) . . ?
O14 Mn1 N4 82.68(16) . . ?
N1 Mn1 N4 93.33(19) . . ?
O11 Mn1 N4 171.45(18) 2_556 . ?
O1 Mn1 Mn2 90.20(13) . . ?
O3 Mn1 Mn2 93.95(11) . . ?
O14 Mn1 Mn2 34.27(11) . . ?
N1 Mn1 Mn2 141.44(16) . . ?
O11 Mn1 Mn2 132.65(13) 2_556 . ?
N4 Mn1 Mn2 48.44(11) . . ?
O1 Mn1 Na1 39.66(12) . . ?
O3 Mn1 Na1 145.95(11) . . ?
O14 Mn1 Na1 57.38(11) . . ?
N1 Mn1 Na1 130.10(13) . . ?
O11 Mn1 Na1 85.29(13) 2_556 . ?
N4 Mn1 Na1 88.73(12) . . ?
Mn2 Mn1 Na1 64.06(5) . . ?
O4 Mn2 O14 93.81(17) . . ?
O4 Mn2 O6 173.65(18) . . ?
O14 Mn2 O6 92.45(15) . . ?
O4 Mn2 N2 90.3(2) . . ?
O14 Mn2 N2 167.10(17) . . ?
O6 Mn2 N2 83.39(18) . . ?
O4 Mn2 O13 93.40(16) . 2_556 ?
O14 Mn2 O13 103.18(17) . 2_556 ?
O6 Mn2 O13 86.25(15) . 2_556 ?
N2 Mn2 O13 88.8(2) . 2_556 ?
O4 Mn2 N4 93.77(16) . . ?
O14 Mn2 N4 81.65(16) . . ?
O6 Mn2 N4 86.03(15) . . ?
N2 Mn2 N4 85.88(19) . . ?
O13 Mn2 N4 171.07(18) 2_556 . ?
O4 Mn2 Mn1 93.75(12) . . ?
O14 Mn2 Mn1 34.41(10) . . ?
O6 Mn2 Mn1 90.78(11) . . ?
N2 Mn2 Mn1 133.13(14) . . ?
O13 Mn2 Mn1 137.38(14) 2_556 . ?
N4 Mn2 Mn1 47.27(12) . . ?
O4 Mn2 Na1 38.11(14) . . ?
O14 Mn2 Na1 55.74(11) . . ?
O6 Mn2 Na1 148.07(11) . . ?
N2 Mn2 Na1 126.92(15) . . ?
O13 Mn2 Na1 102.43(13) 2_556 . ?
N4 Mn2 Na1 86.50(13) . . ?
Mn1 Mn2 Na1 61.94(6) . . ?
O4 Mn2 Dy1 152.81(14) . . ?
O14 Mn2 Dy1 59.06(10) . . ?
O6 Mn2 Dy1 33.50(11) . . ?
N2 Mn2 Dy1 116.58(14) . . ?
O13 Mn2 Dy1 91.54(11) 2_556 . ?
N4 Mn2 Dy1 84.49(11) . . ?
Mn1 Mn2 Dy1 65.29(3) . . ?
Na1 Mn2 Dy1 114.80(6) . . ?
O7 Mn3 O9 174.71(18) . . ?
O7 Mn3 O14 94.89(17) . 2_556 ?
O9 Mn3 O14 90.40(15) . 2_556 ?
O7 Mn3 N3 91.3(2) . . ?
O9 Mn3 N3 83.44(18) . . ?
O14 Mn3 N3 173.78(18) 2_556 . ?
O7 Mn3 O12 87.84(19) . . ?
O9 Mn3 O12 91.49(16) . . ?
O14 Mn3 O12 95.95(16) 2_556 . ?
N3 Mn3 O12 83.4(3) . . ?
O7 Mn3 O10 91.60(19) . . ?
O9 Mn3 O10 87.61(16) . . ?
O14 Mn3 O10 99.89(17) 2_556 . ?
N3 Mn3 O10 80.8(3) . . ?
O12 Mn3 O10 164.14(19) . . ?
O7 Mn3 Na1 39.09(15) . 2_556 ?
O9 Mn3 Na1 146.05(12) . 2_556 ?
O14 Mn3 Na1 56.62(11) 2_556 2_556 ?
N3 Mn3 Na1 129.31(15) . 2_556 ?
O12 Mn3 Na1 84.90(13) . 2_556 ?
O10 Mn3 Na1 104.51(13) . 2_556 ?
O1 Na1 O7 105.92(17) . 2_556 ?
O1 Na1 O4 90.35(17) . . ?
O7 Na1 O4 108.75(16) 2_556 . ?
O1 Na1 O5 140.6(2) . . ?
O7 Na1 O5 111.5(2) 2_556 . ?
O4 Na1 O5 66.48(17) . . ?
O1 Na1 O8 116.22(18) . 2_556 ?
O7 Na1 O8 65.86(17) 2_556 2_556 ?
O4 Na1 O8 153.43(17) . 2_556 ?
O5 Na1 O8 90.65(19) . 2_556 ?
O1 Na1 O2 66.68(15) . . ?
O7 Na1 O2 146.2(2) 2_556 . ?
O4 Na1 O2 104.3(2) . . ?
O5 Na1 O2 87.79(19) . . ?
O8 Na1 O2 87.3(2) 2_556 . ?
O1 Na1 O14 64.74(12) . . ?
O7 Na1 O14 63.78(12) 2_556 . ?
O4 Na1 O14 62.95(12) . . ?
O5 Na1 O14 122.55(16) . . ?
O8 Na1 O14 126.91(18) 2_556 . ?
O2 Na1 O14 129.31(15) . . ?
O1 Na1 Mn1 31.57(9) . . ?
O7 Na1 Mn1 81.56(11) 2_556 . ?
O4 Na1 Mn1 79.35(10) . . ?
O5 Na1 Mn1 145.69(17) . . ?
O8 Na1 Mn1 123.23(14) 2_556 . ?
O2 Na1 Mn1 98.10(13) . . ?
O14 Na1 Mn1 33.78(7) . . ?
O1 Na1 Mn3 88.87(12) . 2_556 ?
O7 Na1 Mn3 30.80(9) 2_556 2_556 ?
O4 Na1 Mn3 83.66(11) . 2_556 ?
O5 Na1 Mn3 117.83(15) . 2_556 ?
O8 Na1 Mn3 96.32(15) 2_556 2_556 ?
O2 Na1 Mn3 153.98(13) . 2_556 ?
O14 Na1 Mn3 33.47(8) . 2_556 ?
Mn1 Na1 Mn3 58.50(5) . 2_556 ?
O1 Na1 Mn2 75.54(12) . . ?
O7 Na1 Mn2 87.61(11) 2_556 . ?
O4 Na1 Mn2 30.05(9) . . ?
O5 Na1 Mn2 93.76(15) . . ?
O8 Na1 Mn2 152.78(15) 2_556 . ?
O2 Na1 Mn2 119.67(16) . . ?
O14 Na1 Mn2 32.93(8) . . ?
Mn1 Na1 Mn2 54.00(4) . . ?
Mn3 Na1 Mn2 58.07(4) 2_556 . ?
C1 O1 Mn1 129.3(3) . . ?
C1 O1 Na1 120.7(3) . . ?
Mn1 O1 Na1 108.77(17) . . ?
C2 O2 C10 115.4(6) . . ?
C2 O2 Na1 115.5(3) . . ?
C10 O2 Na1 129.0(5) . . ?
C9 O3 Mn1 111.9(3) . . ?
C9 O3 Dy1 128.0(3) . . ?
Mn1 O3 Dy1 120.03(15) . . ?
C11 O4 Mn2 125.6(4) . . ?
C11 O4 Na1 121.2(4) . . ?
Mn2 O4 Na1 111.84(18) . . ?
C12 O5 C20 117.5(6) . . ?
C12 O5 Na1 117.5(4) . . ?
C20 O5 Na1 124.5(5) . . ?
C19 O6 Mn2 111.8(3) . . ?
C19 O6 Dy1 129.2(3) . . ?
Mn2 O6 Dy1 118.54(17) . . ?
C21 O7 Mn3 128.8(4) . . ?
C21 O7 Na1 119.9(4) . 2_556 ?
Mn3 O7 Na1 110.1(2) . 2_556 ?
C22 O8 C30 116.7(7) . . ?
C22 O8 Na1 116.4(3) . 2_556 ?
C30 O8 Na1 126.5(6) . 2_556 ?
C29 O9 Mn3 113.1(3) . . ?
C29 O9 Dy1 127.3(3) . . ?
Mn3 O9 Dy1 119.35(16) . . ?
C31 O10 Mn3 127.8(5) . . ?
C31 O11 Mn1 125.4(4) . 2_556 ?
C38 O12 Mn3 130.0(4) . . ?
C38 O13 Mn2 125.0(4) . 2_556 ?
Mn2 O14 Mn1 111.32(18) . . ?
Mn2 O14 Mn3 124.83(17) . 2_556 ?
Mn1 O14 Mn3 123.84(18) . 2_556 ?
Mn2 O14 Na1 91.34(14) . . ?
Mn1 O14 Na1 88.84(13) . . ?
Mn3 O14 Na1 89.91(13) 2_556 . ?
C7 N1 C8 120.6(5) . . ?
C7 N1 Mn1 127.6(4) . . ?
C8 N1 Mn1 111.8(3) . . ?
C17 N2 C18 123.6(6) . . ?
C17 N2 Mn2 126.0(5) . . ?
C18 N2 Mn2 110.4(3) . . ?
C27 N3 C28 121.0(6) . . ?
C27 N3 C28' 119.5(9) . . ?
C28 N3 C28' 38.6(8) . . ?
C27 N3 Mn3 126.6(5) . . ?
C28 N3 Mn3 111.1(5) . . ?
C28' N3 Mn3 108.0(8) . . ?
N5 N4 Mn1 118.8(4) . . ?
N5 N4 Mn2 114.4(4) . . ?
Mn1 N4 Mn2 84.29(16) . . ?
N6 N5 N4 179.5(7) . . ?
O1 C1 C6 124.1(5) . . ?
O1 C1 C2 118.2(5) . . ?
C6 C1 C2 117.7(5) . . ?
C3 C2 O2 123.6(5) . . ?
C3 C2 C1 121.8(6) . . ?
O2 C2 C1 114.5(5) . . ?
C2 C3 C4 119.6(6) . . ?
C2 C3 H3A 120.2 . . ?
C4 C3 H3A 120.2 . . ?
C5 C4 C3 120.9(5) . . ?
C5 C4 H4A 119.6 . . ?
C3 C4 H4A 119.6 . . ?
C4 C5 C6 120.2(6) . . ?
C4 C5 H5A 119.9 . . ?
C6 C5 H5A 119.9 . . ?
C1 C6 C5 119.5(5) . . ?
C1 C6 C7 123.4(5) . . ?
C5 C6 C7 117.1(5) . . ?
N1 C7 C6 124.2(5) . . ?
N1 C7 H7A 117.9 . . ?
C6 C7 H7A 117.9 . . ?
N1 C8 C9 106.6(5) . . ?
N1 C8 H8A 110.4 . . ?
C9 C8 H8A 110.4 . . ?
N1 C8 H8B 110.4 . . ?
C9 C8 H8B 110.4 . . ?
H8A C8 H8B 108.6 . . ?
O3 C9 C8 109.3(5) . . ?
O3 C9 H9A 109.8 . . ?
C8 C9 H9A 109.8 . . ?
O3 C9 H9B 109.8 . . ?
C8 C9 H9B 109.8 . . ?
H9A C9 H9B 108.3 . . ?
O2 C10 H10A 109.5 . . ?
O2 C10 H10B 109.5 . . ?
H10A C10 H10B 109.5 . . ?
O2 C10 H10C 109.5 . . ?
H10A C10 H10C 109.5 . . ?
H10B C10 H10C 109.5 . . ?
O4 C11 C16 124.3(6) . . ?
O4 C11 C12 115.8(7) . . ?
C16 C11 C12 119.9(6) . . ?
O5 C12 C13 124.0(8) . . ?
O5 C12 C11 116.2(6) . . ?
C13 C12 C11 119.8(10) . . ?
C12 C13 C14 119.8(9) . . ?
C12 C13 H13A 120.1 . . ?
C14 C13 H13A 120.1 . . ?
C15 C14 C13 121.0(7) . . ?
C15 C14 H14A 119.5 . . ?
C13 C14 H14A 119.5 . . ?
C14 C15 C16 120.6(10) . . ?
C14 C15 H15A 119.7 . . ?
C16 C15 H15A 119.7 . . ?
C11 C16 C17 122.7(5) . . ?
C11 C16 C15 118.9(8) . . ?
C17 C16 C15 118.4(8) . . ?
N2 C17 C16 124.7(7) . . ?
N2 C17 H17A 117.6 . . ?
C16 C17 H17A 117.6 . . ?
N2 C18 C19 104.4(5) . . ?
N2 C18 H18A 110.9 . . ?
C19 C18 H18A 110.9 . . ?
N2 C18 H18B 110.9 . . ?
C19 C18 H18B 110.9 . . ?
H18A C18 H18B 108.9 . . ?
O6 C19 C18 108.6(5) . . ?
O6 C19 H19A 110.0 . . ?
C18 C19 H19A 110.0 . . ?
O6 C19 H19B 110.0 . . ?
C18 C19 H19B 110.0 . . ?
H19A C19 H19B 108.3 . . ?
O5 C20 H20A 109.5 . . ?
O5 C20 H20B 109.5 . . ?
H20A C20 H20B 109.5 . . ?
O5 C20 H20C 109.5 . . ?
H20A C20 H20C 109.5 . . ?
H20B C20 H20C 109.5 . . ?
O7 C21 C26 124.8(5) . . ?
O7 C21 C22 117.7(7) . . ?
C26 C21 C22 117.5(6) . . ?
O8 C22 C23 126.0(7) . . ?
O8 C22 C21 113.9(6) . . ?
C23 C22 C21 120.1(8) . . ?
C24 C23 C22 120.7(7) . . ?
C24 C23 H23A 119.7 . . ?
C22 C23 H23A 119.7 . . ?
C25 C24 C23 121.2(8) . . ?
C25 C24 H24A 119.4 . . ?
C23 C24 H24A 119.4 . . ?
C24 C25 C26 120.1(10) . . ?
C24 C25 H25A 120.0 . . ?
C26 C25 H25A 120.0 . . ?
C21 C26 C25 120.4(7) . . ?
C21 C26 C27 122.5(6) . . ?
C25 C26 C27 117.0(8) . . ?
N3 C27 C26 125.8(7) . . ?
N3 C27 H27A 117.1 . . ?
C26 C27 H27A 117.1 . . ?
N3 C28 C29 104.4(6) . . ?
N3 C28 H28A 110.4 . . ?
C29 C28 H28A 110.9 . . ?
N3 C28 H28B 111.2 . . ?
C29 C28 H28B 110.9 . . ?
H28A C28 H28B 109.0 . . ?
N3 C28 H28D 104.8 . . ?
C29 C28 H28D 97.6 . . ?
H28A C28 H28D 17.2 . . ?
H28B C28 H28D 125.5 . . ?
C29 C28' N3 108.2(11) . . ?
C29 C28' H28A 106.1 . . ?
N3 C28' H28A 98.9 . . ?
C29 C28' H28C 110.7 . . ?
N3 C28' H28C 110.0 . . ?
H28A C28' H28C 121.9 . . ?
C29 C28' H28D 109.9 . . ?
N3 C28' H28D 109.6 . . ?
H28A C28' H28D 14.1 . . ?
H28C C28' H28D 108.5 . . ?
C28' C29 O9 115.9(7) . . ?
C28' C29 C28 40.0(8) . . ?
O9 C29 C28 112.6(6) . . ?
O8 C30 H30A 109.5 . . ?
O8 C30 H30B 109.5 . . ?
H30A C30 H30B 109.5 . . ?
O8 C30 H30C 109.5 . . ?
H30A C30 H30C 109.5 . . ?
H30B C30 H30C 109.5 . . ?
O10 C31 O11 124.8(6) . . ?
O10 C31 C32 127.3(7) . . ?
O11 C31 C32 107.8(6) . . ?
O10 C31 C32' 109.6(7) . . ?
O11 C31 C32' 125.6(6) . . ?
C32 C31 C32' 17.75(7) . . ?
C33 C32 C37 120.0 . . ?
C33 C32 C31 113.7(6) . . ?
C37 C32 C31 125.4(6) . . ?
C32 C33 C34 120.0 . . ?
C32 C33 H33A 120.0 . . ?
C34 C33 H33A 120.0 . . ?
C35 C34 C33 120.0 . . ?
C35 C34 H34A 120.0 . . ?
C33 C34 H34A 120.0 . . ?
C36 C35 C34 120.0 . . ?
C36 C35 H35A 120.0 . . ?
C34 C35 H35A 120.0 . . ?
C37 C36 C35 120.0 . . ?
C37 C36 H36A 120.0 . . ?
C35 C36 H36A 120.0 . . ?
C36 C37 C32 120.0 . . ?
C36 C37 H37A 120.0 . . ?
C32 C37 H37A 120.0 . . ?
C33' C32' C37' 120.0 . . ?
C33' C32' C31 126.6(5) . . ?
C37' C32' C31 113.4(5) . . ?
C34' C33' C32' 120.0 . . ?
C34' C33' H33B 120.0 . . ?
C32' C33' H33B 120.0 . . ?
C33' C34' C35' 120.0 . . ?
C33' C34' H34B 120.0 . . ?
C35' C34' H34B 120.0 . . ?
C34' C35' C36' 120.0 . . ?
C34' C35' H35B 120.0 . . ?
C36' C35' H35B 120.0 . . ?
C37' C36' C35' 120.0 . . ?
C37' C36' H36B 120.0 . . ?
C35' C36' H36B 120.0 . . ?
C36' C37' C32' 120.0 . . ?
C36' C37' H37B 120.0 . . ?
C32' C37' H37B 120.0 . . ?
O13 C38 O12 128.9(6) . . ?
O13 C38 C39 116.9(5) . . ?
O12 C38 C39 114.1(5) . . ?
C44 C39 C40 118.5(6) . . ?
C44 C39 C38 120.1(6) . . ?
C40 C39 C38 121.4(6) . . ?
C41 C40 C39 121.3(8) . . ?
C41 C40 H40A 119.4 . . ?
C39 C40 H40A 119.4 . . ?
C42 C41 C40 119.8(8) . . ?
C42 C41 H41A 120.1 . . ?
C40 C41 H41A 120.1 . . ?
C43 C42 C41 119.7(7) . . ?
C43 C42 H42A 120.1 . . ?
C41 C42 H42A 120.1 . . ?
C42 C43 C44 120.6(9) . . ?
C42 C43 H43A 119.7 . . ?
C44 C43 H43A 119.7 . . ?
C39 C44 C43 120.0(8) . . ?
C39 C44 H44A 120.0 . . ?
C43 C44 H44A 120.0 . . ?
N7 C45 C46 171(3) . . ?

loop_
_geom_bond_atom_site_label_1
_geom_bond_atom_site_label_2
_geom_bond_distance
_geom_bond_site_symmetry_2
_geom_bond_publ_flag
Dy1 O6 2.263(3) 2_556 ?
Dy1 O6 2.263(3) . ?
Dy1 O9 2.288(3) 2_556 ?
Dy1 O9 2.288(3) . ?
Dy1 O3 2.317(3) 2_556 ?
Dy1 O3 2.317(3) . ?
Dy1 Mn2 3.602(3) 2_556 ?
Dy1 Mn2 3.602(3) . ?
Mn1 O1 1.908(4) . ?
Mn1 O3 1.912(3) . ?
Mn1 O14 1.919(3) . ?
Mn1 N1 1.990(4) . ?
Mn1 O11 2.158(5) 2_556 ?
Mn1 N4 2.335(5) . ?
Mn1 Mn2 3.1630(13) . ?
Mn1 Na1 3.450(3) . ?
Mn2 O4 1.897(4) . ?
Mn2 O14 1.912(4) . ?
Mn2 O6 1.922(3) . ?
Mn2 N2 2.001(5) . ?
Mn2 O13 2.176(4) 2_556 ?
Mn2 N4 2.379(4) . ?
Mn2 Na1 3.516(3) . ?
Mn3 O7 1.898(4) . ?
Mn3 O9 1.919(3) . ?
Mn3 O14 1.919(4) 2_556 ?
Mn3 N3 1.998(6) . ?
Mn3 O12 2.165(4) . ?
Mn3 O10 2.208(5) . ?
Mn3 Na1 3.481(3) 2_556 ?
Na1 O1 2.326(4) . ?
Na1 O7 2.337(5) 2_556 ?
Na1 O4 2.338(5) . ?
Na1 O5 2.405(5) . ?
Na1 O8 2.425(6) 2_556 ?
Na1 O2 2.428(5) . ?
Na1 O14 2.906(4) . ?
Na1 Mn3 3.481(3) 2_556 ?
O1 C1 1.307(6) . ?
O2 C2 1.394(8) . ?
O2 C10 1.452(9) . ?
O3 C9 1.426(6) . ?
O4 C11 1.332(7) . ?
O5 C12 1.359(11) . ?
O5 C20 1.458(9) . ?
O6 C19 1.419(6) . ?
O7 C21 1.315(7) . ?
O7 Na1 2.337(5) 2_556 ?
O8 C22 1.372(9) . ?
O8 C30 1.439(7) . ?
O8 Na1 2.425(6) 2_556 ?
O9 C29 1.421(7) . ?
O10 C31 1.247(8) . ?
O11 C31 1.252(9) . ?
O11 Mn1 2.158(5) 2_556 ?
O12 C38 1.236(7) . ?
O13 C38 1.179(7) . ?
O13 Mn2 2.176(4) 2_556 ?
O14 Mn3 1.919(4) 2_556 ?
N1 C7 1.276(7) . ?
N1 C8 1.468(7) . ?
N2 C17 1.291(8) . ?
N2 C18 1.462(8) . ?
N3 C27 1.271(8) . ?
N3 C28 1.489(8) . ?
N3 C28' 1.508(9) . ?
N4 N5 1.198(7) . ?
N5 N6 1.137(7) . ?
C1 C6 1.415(8) . ?
C1 C2 1.415(8) . ?
C2 C3 1.373(8) . ?
C3 C4 1.402(11) . ?
C3 H3A 0.9300 . ?
C4 C5 1.362(10) . ?
C4 H4A 0.9300 . ?
C5 C6 1.429(7) . ?
C5 H5A 0.9300 . ?
C6 C7 1.437(8) . ?
C7 H7A 0.9300 . ?
C8 C9 1.497(8) . ?
C8 H8A 0.9700 . ?
C8 H8B 0.9700 . ?
C9 H9A 0.9700 . ?
C9 H9B 0.9700 . ?
C10 H10A 0.9600 . ?
C10 H10B 0.9600 . ?
C10 H10C 0.9600 . ?
C11 C16 1.403(11) . ?
C11 C12 1.419(10) . ?
C12 C13 1.393(11) . ?
C13 C14 1.434(17) . ?
C13 H13A 0.9300 . ?
C14 C15 1.333(15) . ?
C14 H14A 0.9300 . ?
C15 C16 1.453(9) . ?
C15 H15A 0.9300 . ?
C16 C17 1.419(11) . ?
C17 H17A 0.9300 . ?
C18 C19 1.519(8) . ?
C18 H18A 0.9700 . ?
C18 H18B 0.9700 . ?
C19 H19A 0.9700 . ?
C19 H19B 0.9700 . ?
C20 H20A 0.9600 . ?
C20 H20B 0.9600 . ?
C20 H20C 0.9600 . ?
C21 C26 1.414(10) . ?
C21 C22 1.421(8) . ?
C22 C23 1.394(11) . ?
C23 C24 1.380(15) . ?
C23 H23A 0.9300 . ?
C24 C25 1.347(13) . ?
C24 H24A 0.9300 . ?
C25 C26 1.419(10) . ?
C25 H25A 0.9300 . ?
C26 C27 1.424(10) . ?
C27 H27A 0.9300 . ?
C28 C29 1.492(8) . ?
C28 H28A 0.9600 . ?
C28 H28B 0.9599 . ?
C28 H28D 1.0667 . ?
C28' C29 1.397(18) . ?
C28' H28A 1.1511 . ?
C28' H28C 0.9599 . ?
C28' H28D 0.9600 . ?
C30 H30A 0.9600 . ?
C30 H30B 0.9600 . ?
C30 H30C 0.9600 . ?
C31 C32 1.504(6) . ?
C31 C32' 1.540(6) . ?
C32 C33 1.3900 . ?
C32 C37 1.3900 . ?
C33 C34 1.3900 . ?
C33 H33A 0.9300 . ?
C34 C35 1.3900 . ?
C34 H34A 0.9300 . ?
C35 C36 1.3900 . ?
C35 H35A 0.9300 . ?
C36 C37 1.3900 . ?
C36 H36A 0.9300 . ?
C37 H37A 0.9300 . ?
C32' C33' 1.3900 . ?
C32' C37' 1.3900 . ?
C33' C34' 1.3900 . ?
C33' H33B 0.9300 . ?
C34' C35' 1.3900 . ?
C34' H34B 0.9300 . ?
C35' C36' 1.3900 . ?
C35' H35B 0.9300 . ?
C36' C37' 1.3900 . ?
C36' H36B 0.9300 . ?
C37' H37B 0.9300 . ?
C38 C39 1.552(8) . ?
C39 C44 1.375(10) . ?
C39 C40 1.392(10) . ?
C40 C41 1.381(10) . ?
C40 H40A 0.9300 . ?
C41 C42 1.374(13) . ?
C41 H41A 0.9300 . ?
C42 C43 1.370(13) . ?
C42 H42A 0.9300 . ?
C43 C44 1.402(10) . ?
C43 H43A 0.9300 . ?
C44 H44A 0.9300 . ?
N7 C45 1.109(9) . ?
C45 C46 1.506(9) . ?

loop_
_geom_torsion_atom_site_label_1
_geom_torsion_atom_site_label_2
_geom_torsion_atom_site_label_3
_geom_torsion_atom_site_label_4
_geom_torsion
_geom_torsion_site_symmetry_1
_geom_torsion_site_symmetry_2
_geom_torsion_site_symmetry_3
_geom_torsion_site_symmetry_4
_geom_torsion_publ_flag
O1 Mn1 Mn2 O4 9.13(19) . . . . ?
O3 Mn1 Mn2 O4 -174.67(17) . . . . ?
O14 Mn1 Mn2 O4 -91.3(2) . . . . ?
N1 Mn1 Mn2 O4 100.8(2) . . . . ?
O11 Mn1 Mn2 O4 -76.9(2) 2_556 . . . ?
N4 Mn1 Mn2 O4 91.7(2) . . . . ?
Na1 Mn1 Mn2 O4 -21.80(15) . . . . ?
O1 Mn1 Mn2 O14 100.4(2) . . . . ?
O3 Mn1 Mn2 O14 -83.4(2) . . . . ?
N1 Mn1 Mn2 O14 -167.9(3) . . . . ?
O11 Mn1 Mn2 O14 14.4(2) 2_556 . . . ?
N4 Mn1 Mn2 O14 -177.1(2) . . . . ?
Na1 Mn1 Mn2 O14 69.46(18) . . . . ?
O1 Mn1 Mn2 O6 -166.41(18) . . . . ?
O3 Mn1 Mn2 O6 9.78(15) . . . . ?
O14 Mn1 Mn2 O6 93.2(2) . . . . ?
N1 Mn1 Mn2 O6 -74.7(2) . . . . ?
O11 Mn1 Mn2 O6 107.6(2) 2_556 . . . ?
N4 Mn1 Mn2 O6 -83.87(18) . . . . ?
Na1 Mn1 Mn2 O6 162.66(12) . . . . ?
O1 Mn1 Mn2 N2 -84.7(2) . . . . ?
O3 Mn1 Mn2 N2 91.4(2) . . . . ?
O14 Mn1 Mn2 N2 174.9(3) . . . . ?
N1 Mn1 Mn2 N2 6.9(3) . . . . ?
O11 Mn1 Mn2 N2 -170.8(3) 2_556 . . . ?
N4 Mn1 Mn2 N2 -2.2(2) . . . . ?
Na1 Mn1 Mn2 N2 -115.7(2) . . . . ?
O1 Mn1 Mn2 O13 108.3(2) . . . 2_556 ?
O3 Mn1 Mn2 O13 -75.5(2) . . . 2_556 ?
O14 Mn1 Mn2 O13 7.9(2) . . . 2_556 ?
N1 Mn1 Mn2 O13 -160.0(3) . . . 2_556 ?
O11 Mn1 Mn2 O13 22.3(3) 2_556 . . 2_556 ?
N4 Mn1 Mn2 O13 -169.2(2) . . . 2_556 ?
Na1 Mn1 Mn2 O13 77.35(17) . . . 2_556 ?
O1 Mn1 Mn2 N4 -82.5(2) . . . . ?
O3 Mn1 Mn2 N4 93.66(18) . . . . ?
O14 Mn1 Mn2 N4 177.1(2) . . . . ?
N1 Mn1 Mn2 N4 9.1(2) . . . . ?
O11 Mn1 Mn2 N4 -168.6(2) 2_556 . . . ?
Na1 Mn1 Mn2 N4 -113.47(15) . . . . ?
O1 Mn1 Mn2 Na1 30.93(15) . . . . ?
O3 Mn1 Mn2 Na1 -152.87(12) . . . . ?
O14 Mn1 Mn2 Na1 -69.46(18) . . . . ?
N1 Mn1 Mn2 Na1 122.6(2) . . . . ?
O11 Mn1 Mn2 Na1 -55.10(19) 2_556 . . . ?
N4 Mn1 Mn2 Na1 113.47(15) . . . . ?
O1 Mn1 Mn2 Dy1 171.14(14) . . . . ?
O3 Mn1 Mn2 Dy1 -12.67(11) . . . . ?
O14 Mn1 Mn2 Dy1 70.74(17) . . . . ?
N1 Mn1 Mn2 Dy1 -97.2(2) . . . . ?
O11 Mn1 Mn2 Dy1 85.11(19) 2_556 . . . ?
N4 Mn1 Mn2 Dy1 -106.32(15) . . . . ?
Na1 Mn1 Mn2 Dy1 140.21(6) . . . . ?
O6 Dy1 Mn2 O4 -1.3(3) 2_556 . . . ?
O6 Dy1 Mn2 O4 178.7(3) . . . . ?
O9 Dy1 Mn2 O4 -48.1(3) 2_556 . . . ?
O9 Dy1 Mn2 O4 131.9(3) . . . . ?
O3 Dy1 Mn2 O4 -126.9(3) 2_556 . . . ?
O3 Dy1 Mn2 O4 53.1(3) . . . . ?
Mn2 Dy1 Mn2 O4 -166(100) 2_556 . . . ?
O6 Dy1 Mn2 O14 -5.3(2) 2_556 . . . ?
O6 Dy1 Mn2 O14 174.7(2) . . . . ?
O9 Dy1 Mn2 O14 -52.09(14) 2_556 . . . ?
O9 Dy1 Mn2 O14 127.91(14) . . . . ?
O3 Dy1 Mn2 O14 -130.85(15) 2_556 . . . ?
O3 Dy1 Mn2 O14 49.15(15) . . . . ?
Mn2 Dy1 Mn2 O14 -170(100) 2_556 . . . ?
O6 Dy1 Mn2 O6 180.0 2_556 . . . ?
O9 Dy1 Mn2 O6 133.2(2) 2_556 . . . ?
O9 Dy1 Mn2 O6 -46.8(2) . . . . ?
O3 Dy1 Mn2 O6 54.5(2) 2_556 . . . ?
O3 Dy1 Mn2 O6 -125.5(2) . . . . ?
Mn2 Dy1 Mn2 O6 15(100) 2_556 . . . ?
O6 Dy1 Mn2 N2 -171.5(2) 2_556 . . . ?
O6 Dy1 Mn2 N2 8.5(2) . . . . ?
O9 Dy1 Mn2 N2 141.77(18) 2_556 . . . ?
O9 Dy1 Mn2 N2 -38.23(18) . . . . ?
O3 Dy1 Mn2 N2 63.01(18) 2_556 . . . ?
O3 Dy1 Mn2 N2 -116.99(18) . . . . ?
Mn2 Dy1 Mn2 N2 24(100) 2_556 . . . ?
O6 Dy1 Mn2 O13 99.2(2) 2_556 . . 2_556 ?
O6 Dy1 Mn2 O13 -80.8(2) . . . 2_556 ?
O9 Dy1 Mn2 O13 52.38(16) 2_556 . . 2_556 ?
O9 Dy1 Mn2 O13 -127.62(16) . . . 2_556 ?
O3 Dy1 Mn2 O13 -26.38(17) 2_556 . . 2_556 ?
O3 Dy1 Mn2 O13 153.62(17) . . . 2_556 ?
Mn2 Dy1 Mn2 O13 -66(100) 2_556 . . 2_556 ?
O6 Dy1 Mn2 N4 -88.9(2) 2_556 . . . ?
O6 Dy1 Mn2 N4 91.1(2) . . . . ?
O9 Dy1 Mn2 N4 -135.64(15) 2_556 . . . ?
O9 Dy1 Mn2 N4 44.36(15) . . . . ?
O3 Dy1 Mn2 N4 145.60(15) 2_556 . . . ?
O3 Dy1 Mn2 N4 -34.40(15) . . . . ?
Mn2 Dy1 Mn2 N4 106(100) 2_556 . . . ?
O6 Dy1 Mn2 Mn1 -43.77(19) 2_556 . . . ?
O6 Dy1 Mn2 Mn1 136.23(19) . . . . ?
O9 Dy1 Mn2 Mn1 -90.56(9) 2_556 . . . ?
O9 Dy1 Mn2 Mn1 89.44(9) . . . . ?
O3 Dy1 Mn2 Mn1 -169.31(9) 2_556 . . . ?
O3 Dy1 Mn2 Mn1 10.69(9) . . . . ?
Mn2 Dy1 Mn2 Mn1 151(100) 2_556 . . . ?
O6 Dy1 Mn2 Na1 -5.3(2) 2_556 . . . ?
O6 Dy1 Mn2 Na1 174.7(2) . . . . ?
O9 Dy1 Mn2 Na1 -52.08(10) 2_556 . . . ?
O9 Dy1 Mn2 Na1 127.92(10) . . . . ?
O3 Dy1 Mn2 Na1 -130.84(10) 2_556 . . . ?
O3 Dy1 Mn2 Na1 49.16(10) . . . . ?
Mn2 Dy1 Mn2 Na1 -170(100) 2_556 . . . ?
O3 Mn1 Na1 O1 -179.3(3) . . . . ?
O14 Mn1 Na1 O1 165.1(3) . . . . ?
N1 Mn1 Na1 O1 -10.3(3) . . . . ?
O11 Mn1 Na1 O1 -90.9(3) 2_556 . . . ?
N4 Mn1 Na1 O1 83.0(3) . . . . ?
Mn2 Mn1 Na1 O1 126.4(2) . . . . ?
O1 Mn1 Na1 O7 140.5(3) . . . 2_556 ?
O3 Mn1 Na1 O7 -38.9(3) . . . 2_556 ?
O14 Mn1 Na1 O7 -54.43(17) . . . 2_556 ?
N1 Mn1 Na1 O7 130.2(2) . . . 2_556 ?
O11 Mn1 Na1 O7 49.56(18) 2_556 . . 2_556 ?
N4 Mn1 Na1 O7 -136.55(16) . . . 2_556 ?
Mn2 Mn1 Na1 O7 -93.19(12) . . . 2_556 ?
O1 Mn1 Na1 O4 -108.5(3) . . . . ?
O3 Mn1 Na1 O4 72.2(2) . . . . ?
O14 Mn1 Na1 O4 56.57(17) . . . . ?
N1 Mn1 Na1 O4 -118.8(2) . . . . ?
O11 Mn1 Na1 O4 160.57(18) 2_556 . . . ?
N4 Mn1 Na1 O4 -25.54(16) . . . . ?
Mn2 Mn1 Na1 O4 17.82(11) . . . . ?
O1 Mn1 Na1 O5 -103.4(4) . . . . ?
O3 Mn1 Na1 O5 77.3(4) . . . . ?
O14 Mn1 Na1 O5 61.7(3) . . . . ?
N1 Mn1 Na1 O5 -113.7(3) . . . . ?
O11 Mn1 Na1 O5 165.7(3) 2_556 . . . ?
N4 Mn1 Na1 O5 -20.4(3) . . . . ?
Mn2 Mn1 Na1 O5 22.9(3) . . . . ?
O1 Mn1 Na1 O8 86.7(3) . . . 2_556 ?
O3 Mn1 Na1 O8 -92.6(3) . . . 2_556 ?
O14 Mn1 Na1 O8 -108.2(2) . . . 2_556 ?
N1 Mn1 Na1 O8 76.4(3) . . . 2_556 ?
O11 Mn1 Na1 O8 -4.2(2) 2_556 . . 2_556 ?
N4 Mn1 Na1 O8 169.7(2) . . . 2_556 ?
Mn2 Mn1 Na1 O8 -146.93(18) . . . 2_556 ?
O1 Mn1 Na1 O2 -5.4(3) . . . . ?
O3 Mn1 Na1 O2 175.3(2) . . . . ?
O14 Mn1 Na1 O2 159.7(2) . . . . ?
N1 Mn1 Na1 O2 -15.7(3) . . . . ?
O11 Mn1 Na1 O2 -96.3(2) 2_556 . . . ?
N4 Mn1 Na1 O2 77.6(2) . . . . ?
Mn2 Mn1 Na1 O2 120.97(17) . . . . ?
O1 Mn1 Na1 O14 -165.1(3) . . . . ?
O3 Mn1 Na1 O14 15.6(3) . . . . ?
N1 Mn1 Na1 O14 -175.4(2) . . . . ?
O11 Mn1 Na1 O14 104.0(2) 2_556 . . . ?
N4 Mn1 Na1 O14 -82.11(17) . . . . ?
Mn2 Mn1 Na1 O14 -38.76(13) . . . . ?
O1 Mn1 Na1 Mn3 162.4(2) . . . 2_556 ?
O3 Mn1 Na1 Mn3 -16.9(2) . . . 2_556 ?
O14 Mn1 Na1 Mn3 -32.49(13) . . . 2_556 ?
N1 Mn1 Na1 Mn3 152.1(2) . . . 2_556 ?
O11 Mn1 Na1 Mn3 71.51(15) 2_556 . . 2_556 ?
N4 Mn1 Na1 Mn3 -114.60(12) . . . 2_556 ?
Mn2 Mn1 Na1 Mn3 -71.24(4) . . . 2_556 ?
O1 Mn1 Na1 Mn2 -126.4(2) . . . . ?
O3 Mn1 Na1 Mn2 54.3(2) . . . . ?
O14 Mn1 Na1 Mn2 38.76(13) . . . . ?
N1 Mn1 Na1 Mn2 -136.6(2) . . . . ?
O11 Mn1 Na1 Mn2 142.75(15) 2_556 . . . ?
N4 Mn1 Na1 Mn2 -43.36(11) . . . . ?
O4 Mn2 Na1 O1 117.3(2) . . . . ?
O14 Mn2 Na1 O1 -65.63(17) . . . . ?
O6 Mn2 Na1 O1 -60.1(3) . . . . ?
N2 Mn2 Na1 O1 98.8(2) . . . . ?
O13 Mn2 Na1 O1 -163.24(17) 2_556 . . . ?
N4 Mn2 Na1 O1 16.64(16) . . . . ?
Mn1 Mn2 Na1 O1 -25.81(12) . . . . ?
Dy1 Mn2 Na1 O1 -65.64(14) . . . . ?
O4 Mn2 Na1 O7 -135.6(2) . . . 2_556 ?
O14 Mn2 Na1 O7 41.48(16) . . . 2_556 ?
O6 Mn2 Na1 O7 47.0(3) . . . 2_556 ?
N2 Mn2 Na1 O7 -154.1(2) . . . 2_556 ?
O13 Mn2 Na1 O7 -56.12(17) 2_556 . . 2_556 ?
N4 Mn2 Na1 O7 123.76(16) . . . 2_556 ?
Mn1 Mn2 Na1 O7 81.30(12) . . . 2_556 ?
Dy1 Mn2 Na1 O7 41.47(12) . . . 2_556 ?
O14 Mn2 Na1 O4 177.1(2) . . . . ?
O6 Mn2 Na1 O4 -177.4(3) . . . . ?
N2 Mn2 Na1 O4 -18.5(3) . . . . ?
O13 Mn2 Na1 O4 79.5(2) 2_556 . . . ?
N4 Mn2 Na1 O4 -100.6(2) . . . . ?
Mn1 Mn2 Na1 O4 -143.1(2) . . . . ?
Dy1 Mn2 Na1 O4 177.1(2) . . . . ?
O4 Mn2 Na1 O5 -24.2(3) . . . . ?
O14 Mn2 Na1 O5 152.9(2) . . . . ?
O6 Mn2 Na1 O5 158.4(3) . . . . ?
N2 Mn2 Na1 O5 -42.6(3) . . . . ?
O13 Mn2 Na1 O5 55.3(2) 2_556 . . . ?
N4 Mn2 Na1 O5 -124.8(2) . . . . ?
Mn1 Mn2 Na1 O5 -167.28(18) . . . . ?
Dy1 Mn2 Na1 O5 152.90(16) . . . . ?
O4 Mn2 Na1 O8 -123.0(4) . . . 2_556 ?
O14 Mn2 Na1 O8 54.1(3) . . . 2_556 ?
O6 Mn2 Na1 O8 59.6(4) . . . 2_556 ?
N2 Mn2 Na1 O8 -141.4(3) . . . 2_556 ?
O13 Mn2 Na1 O8 -43.5(3) 2_556 . . 2_556 ?
N4 Mn2 Na1 O8 136.4(3) . . . 2_556 ?
Mn1 Mn2 Na1 O8 93.9(3) . . . 2_556 ?
Dy1 Mn2 Na1 O8 54.1(3) . . . 2_556 ?
O4 Mn2 Na1 O2 65.4(3) . . . . ?
O14 Mn2 Na1 O2 -117.5(2) . . . . ?
O6 Mn2 Na1 O2 -112.0(3) . . . . ?
N2 Mn2 Na1 O2 47.0(2) . . . . ?
O13 Mn2 Na1 O2 144.90(19) 2_556 . . . ?
N4 Mn2 Na1 O2 -35.22(19) . . . . ?
Mn1 Mn2 Na1 O2 -77.68(16) . . . . ?
Dy1 Mn2 Na1 O2 -117.50(16) . . . . ?
O4 Mn2 Na1 O14 -177.1(2) . . . . ?
O6 Mn2 Na1 O14 5.5(2) . . . . ?
N2 Mn2 Na1 O14 164.5(2) . . . . ?
O13 Mn2 Na1 O14 -97.60(17) 2_556 . . . ?
N4 Mn2 Na1 O14 82.27(16) . . . . ?
Mn1 Mn2 Na1 O14 39.82(12) . . . . ?
Dy1 Mn2 Na1 O14 -0.01(12) . . . . ?
O4 Mn2 Na1 Mn1 143.1(2) . . . . ?
O14 Mn2 Na1 Mn1 -39.82(12) . . . . ?
O6 Mn2 Na1 Mn1 -34.3(2) . . . . ?
N2 Mn2 Na1 Mn1 124.64(18) . . . . ?
O13 Mn2 Na1 Mn1 -137.42(13) 2_556 . . . ?
N4 Mn2 Na1 Mn1 42.46(11) . . . . ?
Dy1 Mn2 Na1 Mn1 -39.83(5) . . . . ?
O4 Mn2 Na1 Mn3 -144.9(2) . . . 2_556 ?
O14 Mn2 Na1 Mn3 32.23(12) . . . 2_556 ?
O6 Mn2 Na1 Mn3 37.7(2) . . . 2_556 ?
N2 Mn2 Na1 Mn3 -163.31(18) . . . 2_556 ?
O13 Mn2 Na1 Mn3 -65.38(13) 2_556 . . 2_556 ?
N4 Mn2 Na1 Mn3 114.50(12) . . . 2_556 ?
Mn1 Mn2 Na1 Mn3 72.05(5) . . . 2_556 ?
Dy1 Mn2 Na1 Mn3 32.22(4) . . . 2_556 ?
O3 Mn1 O1 C1 9(2) . . . . ?
O14 Mn1 O1 C1 -179.3(5) . . . . ?
N1 Mn1 O1 C1 5.4(6) . . . . ?
O11 Mn1 O1 C1 -80.5(6) 2_556 . . . ?
N4 Mn1 O1 C1 98.6(5) . . . . ?
Mn2 Mn1 O1 C1 146.8(5) . . . . ?
Na1 Mn1 O1 C1 -166.8(7) . . . . ?
O3 Mn1 O1 Na1 176.0(18) . . . . ?
O14 Mn1 O1 Na1 -12.6(2) . . . . ?
N1 Mn1 O1 Na1 172.1(2) . . . . ?
O11 Mn1 O1 Na1 86.3(2) 2_556 . . . ?
N4 Mn1 O1 Na1 -94.6(2) . . . . ?
Mn2 Mn1 O1 Na1 -46.40(19) . . . . ?
O7 Na1 O1 C1 127.2(5) 2_556 . . . ?
O4 Na1 O1 C1 -123.2(5) . . . . ?
O5 Na1 O1 C1 -71.5(6) . . . . ?
O8 Na1 O1 C1 56.7(5) 2_556 . . . ?
O2 Na1 O1 C1 -17.7(5) . . . . ?
O14 Na1 O1 C1 177.2(5) . . . . ?
Mn1 Na1 O1 C1 168.1(6) . . . . ?
Mn3 Na1 O1 C1 153.2(5) 2_556 . . . ?
Mn2 Na1 O1 C1 -149.6(5) . . . . ?
O7 Na1 O1 Mn1 -40.9(3) 2_556 . . . ?
O4 Na1 O1 Mn1 68.7(2) . . . . ?
O5 Na1 O1 Mn1 120.4(3) . . . . ?
O8 Na1 O1 Mn1 -111.4(2) 2_556 . . . ?
O2 Na1 O1 Mn1 174.2(3) . . . . ?
O14 Na1 O1 Mn1 9.09(17) . . . . ?
Mn3 Na1 O1 Mn1 -14.9(2) 2_556 . . . ?
Mn2 Na1 O1 Mn1 42.29(18) . . . . ?
O1 Na1 O2 C2 17.5(5) . . . . ?
O7 Na1 O2 C2 -66.3(6) 2_556 . . . ?
O4 Na1 O2 C2 101.6(5) . . . . ?
O5 Na1 O2 C2 166.7(5) . . . . ?
O8 Na1 O2 C2 -102.6(5) 2_556 . . . ?
O14 Na1 O2 C2 35.0(6) . . . . ?
Mn1 Na1 O2 C2 20.6(5) . . . . ?
Mn3 Na1 O2 C2 -3.7(8) 2_556 . . . ?
Mn2 Na1 O2 C2 73.6(5) . . . . ?
O1 Na1 O2 C10 -158.1(10) . . . . ?
O7 Na1 O2 C10 118.1(10) 2_556 . . . ?
O4 Na1 O2 C10 -74.0(10) . . . . ?
O5 Na1 O2 C10 -8.9(10) . . . . ?
O8 Na1 O2 C10 81.8(10) 2_556 . . . ?
O14 Na1 O2 C10 -140.6(10) . . . . ?
Mn1 Na1 O2 C10 -155.0(10) . . . . ?
Mn3 Na1 O2 C10 -179.3(9) 2_556 . . . ?
Mn2 Na1 O2 C10 -102.0(10) . . . . ?
O1 Mn1 O3 C9 -24(2) . . . . ?
O14 Mn1 O3 C9 165.0(4) . . . . ?
N1 Mn1 O3 C9 -19.6(4) . . . . ?
O11 Mn1 O3 C9 65.9(4) 2_556 . . . ?
N4 Mn1 O3 C9 -112.4(4) . . . . ?
Mn2 Mn1 O3 C9 -160.9(4) . . . . ?
Na1 Mn1 O3 C9 152.0(3) . . . . ?
O1 Mn1 O3 Dy1 158.4(18) . . . . ?
O14 Mn1 O3 Dy1 -13.1(2) . . . . ?
N1 Mn1 O3 Dy1 162.3(2) . . . . ?
O11 Mn1 O3 Dy1 -112.2(2) 2_556 . . . ?
N4 Mn1 O3 Dy1 69.6(2) . . . . ?
Mn2 Mn1 O3 Dy1 20.96(18) . . . . ?
Na1 Mn1 O3 Dy1 -26.1(3) . . . . ?
O6 Dy1 O3 C9 -39.0(5) 2_556 . . . ?
O6 Dy1 O3 C9 141.0(5) . . . . ?
O9 Dy1 O3 C9 -122.8(4) 2_556 . . . ?
O9 Dy1 O3 C9 57.2(4) . . . . ?
O3 Dy1 O3 C9 121(100) 2_556 . . . ?
Mn2 Dy1 O3 C9 -16.5(5) 2_556 . . . ?
Mn2 Dy1 O3 C9 163.5(5) . . . . ?
O6 Dy1 O3 Mn1 138.7(2) 2_556 . . . ?
O6 Dy1 O3 Mn1 -41.3(2) . . . . ?
O9 Dy1 O3 Mn1 54.9(2) 2_556 . . . ?
O9 Dy1 O3 Mn1 -125.1(2) . . . . ?
O3 Dy1 O3 Mn1 -61(100) 2_556 . . . ?
Mn2 Dy1 O3 Mn1 161.21(16) 2_556 . . . ?
Mn2 Dy1 O3 Mn1 -18.79(16) . . . . ?
O14 Mn2 O4 C11 164.5(5) . . . . ?
O6 Mn2 O4 C11 -25.6(17) . . . . ?
N2 Mn2 O4 C11 -27.8(6) . . . . ?
O13 Mn2 O4 C11 61.0(6) 2_556 . . . ?
N4 Mn2 O4 C11 -113.6(5) . . . . ?
Mn1 Mn2 O4 C11 -161.0(5) . . . . ?
Na1 Mn2 O4 C11 166.9(6) . . . . ?
Dy1 Mn2 O4 C11 161.1(4) . . . . ?
O14 Mn2 O4 Na1 -2.4(2) . . . . ?
O6 Mn2 O4 Na1 167.5(13) . . . . ?
N2 Mn2 O4 Na1 165.3(2) . . . . ?
O13 Mn2 O4 Na1 -105.9(2) 2_556 . . . ?
N4 Mn2 O4 Na1 79.5(2) . . . . ?
Mn1 Mn2 O4 Na1 32.07(18) . . . . ?
Dy1 Mn2 O4 Na1 -5.8(4) . . . . ?
O1 Na1 O4 C11 133.1(5) . . . . ?
O7 Na1 O4 C11 -120.0(5) 2_556 . . . ?
O5 Na1 O4 C11 -14.0(5) . . . . ?
O8 Na1 O4 C11 -46.7(7) 2_556 . . . ?
O2 Na1 O4 C11 67.1(5) . . . . ?
O14 Na1 O4 C11 -165.8(5) . . . . ?
Mn1 Na1 O4 C11 162.8(5) . . . . ?
Mn3 Na1 O4 C11 -138.1(5) 2_556 . . . ?
Mn2 Na1 O4 C11 -167.6(6) . . . . ?
O1 Na1 O4 Mn2 -59.4(2) . . . . ?
O7 Na1 O4 Mn2 47.6(2) 2_556 . . . ?
O5 Na1 O4 Mn2 153.5(3) . . . . ?
O8 Na1 O4 Mn2 120.9(4) 2_556 . . . ?
O2 Na1 O4 Mn2 -125.4(2) . . . . ?
O14 Na1 O4 Mn2 1.78(15) . . . . ?
Mn1 Na1 O4 Mn2 -29.62(17) . . . . ?
Mn3 Na1 O4 Mn2 29.44(17) 2_556 . . . ?
O1 Na1 O5 C12 -45.2(6) . . . . ?
O7 Na1 O5 C12 115.4(6) 2_556 . . . ?
O4 Na1 O5 C12 13.5(5) . . . . ?
O8 Na1 O5 C12 179.6(5) 2_556 . . . ?
O2 Na1 O5 C12 -93.1(6) . . . . ?
O14 Na1 O5 C12 43.5(6) . . . . ?
Mn1 Na1 O5 C12 8.0(7) . . . . ?
Mn3 Na1 O5 C12 82.1(6) 2_556 . . . ?
Mn2 Na1 O5 C12 26.5(5) . . . . ?
O1 Na1 O5 C20 126.9(7) . . . . ?
O7 Na1 O5 C20 -72.5(7) 2_556 . . . ?
O4 Na1 O5 C20 -174.3(7) . . . . ?
O8 Na1 O5 C20 -8.3(7) 2_556 . . . ?
O2 Na1 O5 C20 79.0(7) . . . . ?
O14 Na1 O5 C20 -144.3(6) . . . . ?
Mn1 Na1 O5 C20 -179.8(6) . . . . ?
Mn3 Na1 O5 C20 -105.8(7) 2_556 . . . ?
Mn2 Na1 O5 C20 -161.4(7) . . . . ?
O4 Mn2 O6 C19 12.7(16) . . . . ?
O14 Mn2 O6 C19 -177.4(4) . . . . ?
N2 Mn2 O6 C19 14.8(4) . . . . ?
O13 Mn2 O6 C19 -74.4(4) 2_556 . . . ?
N4 Mn2 O6 C19 101.1(4) . . . . ?
Mn1 Mn2 O6 C19 148.2(3) . . . . ?
Na1 Mn2 O6 C19 178.0(3) . . . . ?
Dy1 Mn2 O6 C19 -172.9(4) . . . . ?
O4 Mn2 O6 Dy1 -174.4(13) . . . . ?
O14 Mn2 O6 Dy1 -4.56(19) . . . . ?
N2 Mn2 O6 Dy1 -172.3(2) . . . . ?
O13 Mn2 O6 Dy1 98.5(2) 2_556 . . . ?
N4 Mn2 O6 Dy1 -86.0(2) . . . . ?
Mn1 Mn2 O6 Dy1 -38.94(16) . . . . ?
Na1 Mn2 O6 Dy1 -9.1(3) . . . . ?
O6 Dy1 O6 C19 -10(100) 2_556 . . . ?
O9 Dy1 O6 C19 126.1(4) 2_556 . . . ?
O9 Dy1 O6 C19 -53.9(4) . . . . ?
O3 Dy1 O6 C19 43.9(4) 2_556 . . . ?
O3 Dy1 O6 C19 -136.1(4) . . . . ?
Mn2 Dy1 O6 C19 -8.6(5) 2_556 . . . ?
Mn2 Dy1 O6 C19 171.4(5) . . . . ?
O6 Dy1 O6 Mn2 178(100) 2_556 . . . ?
O9 Dy1 O6 Mn2 -45.29(19) 2_556 . . . ?
O9 Dy1 O6 Mn2 134.71(19) . . . . ?
O3 Dy1 O6 Mn2 -127.51(19) 2_556 . . . ?
O3 Dy1 O6 Mn2 52.49(19) . . . . ?
Mn2 Dy1 O6 Mn2 180.0 2_556 . . . ?
O9 Mn3 O7 C21 0(2) . . . . ?
O14 Mn3 O7 C21 178.5(5) 2_556 . . . ?
N3 Mn3 O7 C21 -0.6(5) . . . . ?
O12 Mn3 O7 C21 82.7(5) . . . . ?
O10 Mn3 O7 C21 -81.4(5) . . . . ?
Na1 Mn3 O7 C21 167.3(6) 2_556 . . . ?
O9 Mn3 O7 Na1 -167.4(18) . . . 2_556 ?
O14 Mn3 O7 Na1 11.2(2) 2_556 . . 2_556 ?
N3 Mn3 O7 Na1 -167.9(3) . . . 2_556 ?
O12 Mn3 O7 Na1 -84.6(2) . . . 2_556 ?
O10 Mn3 O7 Na1 111.3(2) . . . 2_556 ?
O7 Mn3 O9 C29 6(2) . . . . ?
O14 Mn3 O9 C29 -172.6(4) 2_556 . . . ?
N3 Mn3 O9 C29 6.5(5) . . . . ?
O12 Mn3 O9 C29 -76.6(4) . . . . ?
O10 Mn3 O9 C29 87.6(4) . . . . ?
Na1 Mn3 O9 C29 -159.7(4) 2_556 . . . ?
O7 Mn3 O9 Dy1 -167.7(18) . . . . ?
O14 Mn3 O9 Dy1 13.65(19) 2_556 . . . ?
N3 Mn3 O9 Dy1 -167.2(3) . . . . ?
O12 Mn3 O9 Dy1 109.6(2) . . . . ?
O10 Mn3 O9 Dy1 -86.2(2) . . . . ?
Na1 Mn3 O9 Dy1 26.5(3) 2_556 . . . ?
O6 Dy1 O9 C29 127.8(5) 2_556 . . . ?
O6 Dy1 O9 C29 -52.2(5) . . . . ?
O9 Dy1 O9 C29 -32(100) 2_556 . . . ?
O3 Dy1 O9 C29 -137.9(5) 2_556 . . . ?
O3 Dy1 O9 C29 42.1(5) . . . . ?
Mn2 Dy1 O9 C29 147.9(5) 2_556 . . . ?
Mn2 Dy1 O9 C29 -32.1(5) . . . . ?
O6 Dy1 O9 Mn3 -59.33(19) 2_556 . . . ?
O6 Dy1 O9 Mn3 120.67(19) . . . . ?
O9 Dy1 O9 Mn3 141(100) 2_556 . . . ?
O3 Dy1 O9 Mn3 35.0(2) 2_556 . . . ?
O3 Dy1 O9 Mn3 -145.0(2) . . . . ?
Mn2 Dy1 O9 Mn3 -39.25(15) 2_556 . . . ?
Mn2 Dy1 O9 Mn3 140.75(15) . . . . ?
O7 Mn3 O10 C31 -66.0(5) . . . . ?
O9 Mn3 O10 C31 119.2(5) . . . . ?
O14 Mn3 O10 C31 29.2(5) 2_556 . . . ?
N3 Mn3 O10 C31 -157.0(5) . . . . ?
O12 Mn3 O10 C31 -153.7(6) . . . . ?
Na1 Mn3 O10 C31 -28.6(5) 2_556 . . . ?
O7 Mn3 O12 C38 135.5(5) . . . . ?
O9 Mn3 O12 C38 -49.8(5) . . . . ?
O14 Mn3 O12 C38 40.8(5) 2_556 . . . ?
N3 Mn3 O12 C38 -133.0(5) . . . . ?
O10 Mn3 O12 C38 -136.3(6) . . . . ?
Na1 Mn3 O12 C38 96.4(5) 2_556 . . . ?
O4 Mn2 O14 Mn1 91.08(19) . . . . ?
O6 Mn2 O14 Mn1 -87.80(18) . . . . ?
N2 Mn2 O14 Mn1 -17.0(8) . . . . ?
O13 Mn2 O14 Mn1 -174.52(16) 2_556 . . . ?
N4 Mn2 O14 Mn1 -2.18(17) . . . . ?
Na1 Mn2 O14 Mn1 89.28(17) . . . . ?
Dy1 Mn2 O14 Mn1 -90.73(15) . . . . ?
O4 Mn2 O14 Mn3 -89.0(2) . . . 2_556 ?
O6 Mn2 O14 Mn3 92.1(2) . . . 2_556 ?
N2 Mn2 O14 Mn3 162.9(7) . . . 2_556 ?
O13 Mn2 O14 Mn3 5.4(2) 2_556 . . 2_556 ?
N4 Mn2 O14 Mn3 177.7(2) . . . 2_556 ?
Mn1 Mn2 O14 Mn3 179.9(3) . . . 2_556 ?
Na1 Mn2 O14 Mn3 -90.8(2) . . . 2_556 ?
Dy1 Mn2 O14 Mn3 89.2(2) . . . 2_556 ?
O4 Mn2 O14 Na1 1.80(15) . . . . ?
O6 Mn2 O14 Na1 -177.08(13) . . . . ?
N2 Mn2 O14 Na1 -106.3(7) . . . . ?
O13 Mn2 O14 Na1 96.20(14) 2_556 . . . ?
N4 Mn2 O14 Na1 -91.45(14) . . . . ?
Mn1 Mn2 O14 Na1 -89.28(17) . . . . ?
Dy1 Mn2 O14 Na1 179.99(13) . . . . ?
O1 Mn1 O14 Mn2 -81.5(2) . . . . ?
O3 Mn1 O14 Mn2 97.67(18) . . . . ?
N1 Mn1 O14 Mn2 64.0(13) . . . . ?
O11 Mn1 O14 Mn2 -169.35(18) 2_556 . . . ?
N4 Mn1 O14 Mn2 2.21(17) . . . . ?
Na1 Mn1 O14 Mn2 -90.98(17) . . . . ?
O1 Mn1 O14 Mn3 98.6(2) . . . 2_556 ?
O3 Mn1 O14 Mn3 -82.2(2) . . . 2_556 ?
N1 Mn1 O14 Mn3 -115.9(13) . . . 2_556 ?
O11 Mn1 O14 Mn3 10.8(2) 2_556 . . 2_556 ?
N4 Mn1 O14 Mn3 -177.7(2) . . . 2_556 ?
Mn2 Mn1 O14 Mn3 -179.9(3) . . . 2_556 ?
Na1 Mn1 O14 Mn3 89.1(2) . . . 2_556 ?
O1 Mn1 O14 Na1 9.49(18) . . . . ?
O3 Mn1 O14 Na1 -171.35(14) . . . . ?
N1 Mn1 O14 Na1 155.0(13) . . . . ?
O11 Mn1 O14 Na1 -78.37(16) 2_556 . . . ?
N4 Mn1 O14 Na1 93.19(14) . . . . ?
Mn2 Mn1 O14 Na1 90.98(17) . . . . ?
O1 Na1 O14 Mn2 102.75(19) . . . . ?
O7 Na1 O14 Mn2 -132.46(18) 2_556 . . . ?
O4 Na1 O14 Mn2 -1.64(14) . . . . ?
O5 Na1 O14 Mn2 -32.6(3) . . . . ?
O8 Na1 O14 Mn2 -152.38(17) 2_556 . . . ?
O2 Na1 O14 Mn2 85.0(2) . . . . ?
Mn1 Na1 O14 Mn2 111.30(18) . . . . ?
Mn3 Na1 O14 Mn2 -124.84(17) 2_556 . . . ?
O1 Na1 O14 Mn1 -8.55(16) . . . . ?
O7 Na1 O14 Mn1 116.24(18) 2_556 . . . ?
O4 Na1 O14 Mn1 -112.94(18) . . . . ?
O5 Na1 O14 Mn1 -143.9(2) . . . . ?
O8 Na1 O14 Mn1 96.3(2) 2_556 . . . ?
O2 Na1 O14 Mn1 -26.3(3) . . . . ?
Mn3 Na1 O14 Mn1 123.85(18) 2_556 . . . ?
Mn2 Na1 O14 Mn1 -111.30(18) . . . . ?
O1 Na1 O14 Mn3 -132.41(19) . . . 2_556 ?
O7 Na1 O14 Mn3 -7.62(14) 2_556 . . 2_556 ?
O4 Na1 O14 Mn3 123.20(17) . . . 2_556 ?
O5 Na1 O14 Mn3 92.2(2) . . . 2_556 ?
O8 Na1 O14 Mn3 -27.5(2) 2_556 . . 2_556 ?
O2 Na1 O14 Mn3 -150.2(2) . . . 2_556 ?
Mn1 Na1 O14 Mn3 -123.85(18) . . . 2_556 ?
Mn2 Na1 O14 Mn3 124.84(17) . . . 2_556 ?
O1 Mn1 N1 C7 -6.8(6) . . . . ?
O3 Mn1 N1 C7 173.6(6) . . . . ?
O14 Mn1 N1 C7 -152.5(11) . . . . ?
O11 Mn1 N1 C7 80.1(6) 2_556 . . . ?
N4 Mn1 N1 C7 -91.4(6) . . . . ?
Mn2 Mn1 N1 C7 -98.2(6) . . . . ?
Na1 Mn1 N1 C7 -0.2(7) . . . . ?
O1 Mn1 N1 C8 173.8(5) . . . . ?
O3 Mn1 N1 C8 -5.8(4) . . . . ?
O14 Mn1 N1 C8 28.1(16) . . . . ?
O11 Mn1 N1 C8 -99.3(5) 2_556 . . . ?
N4 Mn1 N1 C8 89.2(5) . . . . ?
Mn2 Mn1 N1 C8 82.4(5) . . . . ?
Na1 Mn1 N1 C8 -179.6(4) . . . . ?
O4 Mn2 N2 C17 15.3(5) . . . . ?
O14 Mn2 N2 C17 123.8(8) . . . . ?
O6 Mn2 N2 C17 -164.4(5) . . . . ?
O13 Mn2 N2 C17 -78.1(5) 2_556 . . . ?
N4 Mn2 N2 C17 109.1(5) . . . . ?
Mn1 Mn2 N2 C17 110.7(5) . . . . ?
Na1 Mn2 N2 C17 26.6(6) . . . . ?
Dy1 Mn2 N2 C17 -169.2(5) . . . . ?
O4 Mn2 N2 C18 -165.9(4) . . . . ?
O14 Mn2 N2 C18 -57.4(9) . . . . ?
O6 Mn2 N2 C18 14.3(4) . . . . ?
O13 Mn2 N2 C18 100.7(4) 2_556 . . . ?
N4 Mn2 N2 C18 -72.1(4) . . . . ?
Mn1 Mn2 N2 C18 -70.5(4) . . . . ?
Na1 Mn2 N2 C18 -154.6(3) . . . . ?
Dy1 Mn2 N2 C18 9.6(4) . . . . ?
O7 Mn3 N3 C27 4.3(8) . . . . ?
O9 Mn3 N3 C27 -175.6(8) . . . . ?
O14 Mn3 N3 C27 -167.4(18) 2_556 . . . ?
O12 Mn3 N3 C27 -83.4(8) . . . . ?
O10 Mn3 N3 C27 95.7(8) . . . . ?
Na1 Mn3 N3 C27 -5.5(9) 2_556 . . . ?
O7 Mn3 N3 C28 -162.3(6) . . . . ?
O9 Mn3 N3 C28 17.8(6) . . . . ?
O14 Mn3 N3 C28 26(3) 2_556 . . . ?
O12 Mn3 N3 C28 110.0(6) . . . . ?
O10 Mn3 N3 C28 -70.9(6) . . . . ?
Na1 Mn3 N3 C28 -172.1(5) 2_556 . . . ?
O7 Mn3 N3 C28' 156.8(9) . . . . ?
O9 Mn3 N3 C28' -23.2(9) . . . . ?
O14 Mn3 N3 C28' -15(3) 2_556 . . . ?
O12 Mn3 N3 C28' 69.1(9) . . . . ?
O10 Mn3 N3 C28' -111.8(9) . . . . ?
Na1 Mn3 N3 C28' 146.9(8) 2_556 . . . ?
O1 Mn1 N4 N5 -19.6(4) . . . . ?
O3 Mn1 N4 N5 154.7(4) . . . . ?
O14 Mn1 N4 N5 -116.4(4) . . . . ?
N1 Mn1 N4 N5 70.9(4) . . . . ?
O11 Mn1 N4 N5 -13.6(14) 2_556 . . . ?
Mn2 Mn1 N4 N5 -114.8(4) . . . . ?
Na1 Mn1 N4 N5 -59.2(4) . . . . ?
O1 Mn1 N4 Mn2 95.12(15) . . . . ?
O3 Mn1 N4 Mn2 -90.53(14) . . . . ?
O14 Mn1 N4 Mn2 -1.66(13) . . . . ?
N1 Mn1 N4 Mn2 -174.31(15) . . . . ?
O11 Mn1 N4 Mn2 101.2(11) 2_556 . . . ?
Na1 Mn1 N4 Mn2 55.60(10) . . . . ?
O4 Mn2 N4 N5 27.4(5) . . . . ?
O14 Mn2 N4 N5 120.7(5) . . . . ?
O6 Mn2 N4 N5 -146.2(5) . . . . ?
N2 Mn2 N4 N5 -62.5(5) . . . . ?
O13 Mn2 N4 N5 -115.9(10) 2_556 . . . ?
Mn1 Mn2 N4 N5 119.1(5) . . . . ?
Na1 Mn2 N4 N5 64.9(5) . . . . ?
Dy1 Mn2 N4 N5 -179.8(5) . . . . ?
O4 Mn2 N4 Mn1 -91.63(17) . . . . ?
O14 Mn2 N4 Mn1 1.67(13) . . . . ?
O6 Mn2 N4 Mn1 94.74(15) . . . . ?
N2 Mn2 N4 Mn1 178.38(17) . . . . ?
O13 Mn2 N4 Mn1 125.0(10) 2_556 . . . ?
Na1 Mn2 N4 Mn1 -54.19(11) . . . . ?
Dy1 Mn2 N4 Mn1 61.15(10) . . . . ?
Mn1 N4 N5 N6 -131(72) . . . . ?
Mn2 N4 N5 N6 132(72) . . . . ?
Mn1 O1 C1 C6 -0.8(9) . . . . ?
Na1 O1 C1 C6 -166.3(5) . . . . ?
Mn1 O1 C1 C2 -178.8(5) . . . . ?
Na1 O1 C1 C2 15.8(8) . . . . ?
C10 O2 C2 C3 -22.9(12) . . . . ?
Na1 O2 C2 C3 160.9(6) . . . . ?
C10 O2 C2 C1 159.3(9) . . . . ?
Na1 O2 C2 C1 -16.9(8) . . . . ?
O1 C1 C2 C3 -176.1(6) . . . . ?
C6 C1 C2 C3 5.8(10) . . . . ?
O1 C1 C2 O2 1.7(9) . . . . ?
C6 C1 C2 O2 -176.4(6) . . . . ?
O2 C2 C3 C4 -179.6(7) . . . . ?
C1 C2 C3 C4 -1.9(11) . . . . ?
C2 C3 C4 C5 -2.1(11) . . . . ?
C3 C4 C5 C6 2.1(11) . . . . ?
O1 C1 C6 C5 176.4(6) . . . . ?
C2 C1 C6 C5 -5.7(9) . . . . ?
O1 C1 C6 C7 -5.0(10) . . . . ?
C2 C1 C6 C7 172.9(6) . . . . ?
C4 C5 C6 C1 1.9(10) . . . . ?
C4 C5 C6 C7 -176.8(6) . . . . ?
C8 N1 C7 C6 -177.0(6) . . . . ?
Mn1 N1 C7 C6 3.6(10) . . . . ?
C1 C6 C7 N1 3.5(10) . . . . ?
C5 C6 C7 N1 -177.9(6) . . . . ?
C7 N1 C8 C9 -151.5(6) . . . . ?
Mn1 N1 C8 C9 27.9(6) . . . . ?
Mn1 O3 C9 C8 40.8(6) . . . . ?
Dy1 O3 C9 C8 -141.3(4) . . . . ?
N1 C8 C9 O3 -43.7(7) . . . . ?
Mn2 O4 C11 C16 26.5(10) . . . . ?
Na1 O4 C11 C16 -167.8(5) . . . . ?
Mn2 O4 C11 C12 -152.8(5) . . . . ?
Na1 O4 C11 C12 13.0(8) . . . . ?
C20 O5 C12 C13 -5.7(13) . . . . ?
Na1 O5 C12 C13 167.0(8) . . . . ?
C20 O5 C12 C11 174.7(7) . . . . ?
Na1 O5 C12 C11 -12.6(9) . . . . ?
O4 C11 C12 O5 0.3(10) . . . . ?
C16 C11 C12 O5 -179.0(7) . . . . ?
O4 C11 C12 C13 -179.3(8) . . . . ?
C16 C11 C12 C13 1.4(13) . . . . ?
O5 C12 C13 C14 -178.6(10) . . . . ?
C11 C12 C13 C14 1.0(16) . . . . ?
C12 C13 C14 C15 -3(2) . . . . ?
C13 C14 C15 C16 3.3(19) . . . . ?
O4 C11 C16 C17 -2.9(12) . . . . ?
C12 C11 C16 C17 176.3(7) . . . . ?
O4 C11 C16 C15 179.2(8) . . . . ?
C12 C11 C16 C15 -1.5(12) . . . . ?
C14 C15 C16 C11 -0.8(15) . . . . ?
C14 C15 C16 C17 -178.8(10) . . . . ?
C18 N2 C17 C16 -178.8(6) . . . . ?
Mn2 N2 C17 C16 -0.1(10) . . . . ?
C11 C16 C17 N2 -10.5(12) . . . . ?
C15 C16 C17 N2 167.3(8) . . . . ?
C17 N2 C18 C19 141.4(6) . . . . ?
Mn2 N2 C18 C19 -37.4(5) . . . . ?
Mn2 O6 C19 C18 -40.1(5) . . . . ?
Dy1 O6 C19 C18 148.0(4) . . . . ?
N2 C18 C19 O6 49.9(6) . . . . ?
Mn3 O7 C21 C26 -3.7(9) . . . . ?
Na1 O7 C21 C26 162.5(5) 2_556 . . . ?
Mn3 O7 C21 C22 175.2(4) . . . . ?
Na1 O7 C21 C22 -18.6(7) 2_556 . . . ?
C30 O8 C22 C23 12.1(10) . . . . ?
Na1 O8 C22 C23 -161.1(6) 2_556 . . . ?
C30 O8 C22 C21 -167.0(6) . . . . ?
Na1 O8 C22 C21 19.8(6) 2_556 . . . ?
O7 C21 C22 O8 -1.7(8) . . . . ?
C26 C21 C22 O8 177.3(5) . . . . ?
O7 C21 C22 C23 179.2(6) . . . . ?
C26 C21 C22 C23 -1.9(9) . . . . ?
O8 C22 C23 C24 -177.7(9) . . . . ?
C21 C22 C23 C24 1.4(13) . . . . ?
C22 C23 C24 C25 -1.8(18) . . . . ?
C23 C24 C25 C26 2.6(18) . . . . ?
O7 C21 C26 C25 -178.4(7) . . . . ?
C22 C21 C26 C25 2.7(10) . . . . ?
O7 C21 C26 C27 5.4(11) . . . . ?
C22 C21 C26 C27 -173.5(7) . . . . ?
C24 C25 C26 C21 -3.1(14) . . . . ?
C24 C25 C26 C27 173.3(10) . . . . ?
C28 N3 C27 C26 161.5(9) . . . . ?
C28' N3 C27 C26 -153.5(12) . . . . ?
Mn3 N3 C27 C26 -3.9(14) . . . . ?
C21 C26 C27 N3 -1.3(14) . . . . ?
C25 C26 C27 N3 -177.7(10) . . . . ?
C27 N3 C28 C29 156.7(8) . . . . ?
C28' N3 C28 C29 56.9(12) . . . . ?
Mn3 N3 C28 C29 -35.9(9) . . . . ?
C27 N3 C28' C29 -169.6(10) . . . . ?
C28 N3 C28' C29 -65.8(12) . . . . ?
Mn3 N3 C28' C29 35.6(15) . . . . ?
N3 C28' C29 O9 -32.7(17) . . . . ?
N3 C28' C29 C28 62.2(10) . . . . ?
Mn3 O9 C29 C28' 13.8(11) . . . . ?
Dy1 O9 C29 C28' -173.0(9) . . . . ?
Mn3 O9 C29 C28 -30.1(7) . . . . ?
Dy1 O9 C29 C28 143.1(5) . . . . ?
N3 C28 C29 C28' -61.5(9) . . . . ?
N3 C28 C29 O9 42.4(9) . . . . ?
Mn3 O10 C31 O11 -1.5(9) . . . . ?
Mn3 O10 C31 C32 178.8(4) . . . . ?
Mn3 O10 C31 C32' 178.8(4) . . . . ?
Mn1 O11 C31 O10 -43.0(8) 2_556 . . . ?
Mn1 O11 C31 C32 136.8(4) 2_556 . . . ?
Mn1 O11 C31 C32' 136.8(5) 2_556 . . . ?
O10 C31 C32 C33 0.2(8) . . . . ?
O11 C31 C32 C33 -179.5(4) . . . . ?
C32' C31 C32 C33 0.4(3) . . . . ?
O10 C31 C32 C37 169.0(5) . . . . ?
O11 C31 C32 C37 -10.7(7) . . . . ?
C32' C31 C32 C37 169.2(3) . . . . ?
C37 C32 C33 C34 0.0 . . . . ?
C31 C32 C33 C34 169.5(6) . . . . ?
C32 C33 C34 C35 0.0 . . . . ?
C33 C34 C35 C36 0.0 . . . . ?
C34 C35 C36 C37 0.0 . . . . ?
C35 C36 C37 C32 0.0 . . . . ?
C33 C32 C37 C36 0.0 . . . . ?
C31 C32 C37 C36 -168.2(6) . . . . ?
O10 C31 C32' C33' -1.0(7) . . . . ?
O11 C31 C32' C33' 179.2(5) . . . . ?
C32 C31 C32' C33' 179.1(3) . . . . ?
O10 C31 C32' C37' 178.2(4) . . . . ?
O11 C31 C32' C37' -1.6(8) . . . . ?
C32 C31 C32' C37' -1.7(3) . . . . ?
C37' C32' C33' C34' 0.0 . . . . ?
C31 C32' C33' C34' 179.1(6) . . . . ?
C32' C33' C34' C35' 0.0 . . . . ?
C33' C34' C35' C36' 0.0 . . . . ?
C34' C35' C36' C37' 0.0 . . . . ?
C35' C36' C37' C32' 0.0 . . . . ?
C33' C32' C37' C36' 0.0 . . . . ?
C31 C32' C37' C36' -179.3(5) . . . . ?
Mn2 O13 C38 O12 4.5(8) 2_556 . . . ?
Mn2 O13 C38 C39 -171.8(3) 2_556 . . . ?
Mn3 O12 C38 O13 -39.9(8) . . . . ?
Mn3 O12 C38 C39 136.5(4) . . . . ?
O13 C38 C39 C44 -2.2(7) . . . . ?
O12 C38 C39 C44 -179.1(5) . . . . ?
O13 C38 C39 C40 179.9(5) . . . . ?
O12 C38 C39 C40 3.1(7) . . . . ?
C44 C39 C40 C41 0.0(9) . . . . ?
C38 C39 C40 C41 177.9(6) . . . . ?
C39 C40 C41 C42 0.8(12) . . . . ?
C40 C41 C42 C43 -0.8(14) . . . . ?
C41 C42 C43 C44 0.0(14) . . . . ?
C40 C39 C44 C43 -0.8(10) . . . . ?
C38 C39 C44 C43 -178.7(6) . . . . ?
C42 C43 C44 C39 0.8(13) . . . . ?
